data_1558321
loop_
_publ_author_name
'Zaworotko, Michael'
'Kumar, Naveen'
'Chang, Ze'
'Yu, Mei-Hui'
'Kumar, Amrit'
'O&#x2019;Nolan, Daniel'
'Bu, Xian-He'
'Patyk-Ka\'zmierczak, Ewa'
'Bezrukov, Andrey A.'
'Mukherjee, Soumya'
'Wang, Shi-Qiang'

_publ_section_title
;
 Crystal engineering of a rectangular sql coordination network to enable
 xylenes selectivity over ethylbenzene
;
_journal_name_full 'Chemical Science'
_journal_paper_doi 10.1039/D0SC02123G
_journal_year 2020
_chemical_formula_moiety 'C52 H32 Co2 N28 S4, 4(C8 H10)'
_chemical_formula_sum 'C84 H72 Co2 N28 S4'
_chemical_formula_weight 1719.79
_space_group_crystal_system triclinic
_space_group_IT_number 2
_space_group_name_Hall '-P 1'
_space_group_name_H-M_alt 'P -1'
_atom_sites_solution_hydrogens geom
_atom_sites_solution_primary dual
_audit_creation_date 2019-04-29
_audit_creation_method
;
Olex2 1.2
(compiled 2018.05.29 svn.r3508 for OlexSys, GUI svn.r5506)
;
_audit_update_record
;
2019-05-14 deposited with the CCDC.	2020-06-16 downloaded from the CCDC.
;
_cell_angle_alpha 78.892(2)
_cell_angle_beta 73.265(2)
_cell_angle_gamma 79.327(2)
_cell_formula_units_Z 2
_cell_length_a 13.6994(5)
_cell_length_b 20.4799(7)
_cell_length_c 21.1055(7)
_cell_measurement_reflns_used 9890
_cell_measurement_temperature 150(2)
_cell_measurement_theta_max 50.39
_cell_measurement_theta_min 2.89
_cell_volume 5511.1(3)
_computing_cell_refinement 'SAINT V8.38A (?, 2016)'
_computing_data_reduction 'SAINT V8.38A (?, 2016)'
_computing_molecular_graphics 'Olex2 (Dolomanov et al., 2009)'
_computing_publication_material 'Olex2 (Dolomanov et al., 2009)'
_computing_structure_refinement 'ShelXL (Sheldrick, 2015)'
_computing_structure_solution 'ShelXT (Sheldrick, 2015)'
_diffrn_ambient_temperature 150.01
_diffrn_measured_fraction_theta_full 0.995
_diffrn_measured_fraction_theta_max 0.995
_diffrn_measurement_device_type 'Bruker APEX-II CCD'
_diffrn_measurement_method '\f and \w scans'
_diffrn_radiation_type CuK\a
_diffrn_radiation_wavelength 1.54178
_diffrn_reflns_av_unetI/netI 0.1287
_diffrn_reflns_Laue_measured_fraction_full 0.995
_diffrn_reflns_Laue_measured_fraction_max 0.995
_diffrn_reflns_limit_h_max 14
_diffrn_reflns_limit_h_min -13
_diffrn_reflns_limit_k_max 21
_diffrn_reflns_limit_k_min -20
_diffrn_reflns_limit_l_max 22
_diffrn_reflns_limit_l_min 0
_diffrn_reflns_number 13415
_diffrn_reflns_point_group_measured_fraction_full 0.995
_diffrn_reflns_point_group_measured_fraction_max 0.995
_diffrn_reflns_theta_full 54.366
_diffrn_reflns_theta_max 54.366
_diffrn_reflns_theta_min 2.220
_diffrn_standards_number 0
_exptl_absorpt_coefficient_mu 3.452
_exptl_absorpt_correction_T_max 0.928528
_exptl_absorpt_correction_T_min 0.779076
_exptl_absorpt_correction_type multi-scan
_exptl_absorpt_process_details
;
 TWINABS-2012/1 (Bruker,2012) was used for absorption correction.

Final HKLF 4 output contains 239541 reflections, Rint = 0.1743
 (56228 with I > 3sig(I), Rint = 0.0766)
;
_exptl_crystal_colour red
_exptl_crystal_colour_primary red
_exptl_crystal_density_diffrn 1.036
_exptl_crystal_description rod
_exptl_crystal_F_000 1780
_exptl_crystal_size_max 0.08
_exptl_crystal_size_mid 0.06
_exptl_crystal_size_min 0.01
_refine_diff_density_max 0.609
_refine_diff_density_min -0.533
_refine_diff_density_rms 0.109
_refine_ls_extinction_method none
_refine_ls_goodness_of_fit_ref 1.039
_refine_ls_hydrogen_treatment constr
_refine_ls_matrix_type full
_refine_ls_number_parameters 1440
_refine_ls_number_reflns 13415
_refine_ls_number_restraints 1101
_refine_ls_restrained_S_all 1.006
_refine_ls_R_factor_all 0.2223
_refine_ls_R_factor_gt 0.1356
_refine_ls_shift/su_max 0.000
_refine_ls_shift/su_mean 0.000
_refine_ls_structure_factor_coef Fsqd
_refine_ls_weighting_details 'w=1/[\s^2^(Fo^2^)+(0.1371P)^2^+46.0089P] where P=(Fo^2^+2Fc^2^)/3'
_refine_ls_weighting_scheme calc
_refine_ls_wR_factor_gt 0.3066
_refine_ls_wR_factor_ref 0.3684
_reflns_Friedel_coverage 0.000
_reflns_number_gt 7695
_reflns_number_total 13415
_reflns_threshold_expression 'I > 2\s(I)'
_cod_data_source_file d0sc02123g2.cif
_cod_data_source_block tri2
_cod_database_code 1558321
_shelx_shelxl_version_number 2014/7
_shelx_space_group_comment
;
The symmetry employed for this shelxl refinement is uniquely defined
by the following loop, which should always be used as a source of
symmetry information in preference to the above space-group names.
They are only intended as comments.
;
_shelx_estimated_absorpt_t_max 0.966
_shelx_estimated_absorpt_t_min 0.770
_olex2_refinement_description
;
1. Twinned data refinement
 Scales: 0.631(3)
 0.369(3)
2. Fixed Uiso
 At 1.2 times of:
  All C(H) groups
 At 1.5 times of:
  All C(H,H,H) groups
3. Restrained distances
 C2T-C9T
 1.5 with sigma of 0.02
 C1T-C8T
 1.5 with sigma of 0.02
 C7M-C2M
 1.5 with sigma of 0.02
 C7V-C1V
 1.5 with sigma of 0.02
 C8U-C1T
 1.5 with sigma of 0.02
 C8U-C2U
 1.5 with sigma of 0.02
 C8O-C6N
 1.5 with sigma of 0.02
 C8V-C7V
 -2.75 with sigma of 0.02
 C8V-C2V
 1.5 with sigma of 0.02
 C9T-C1T
 2.45 with sigma of 0.04
 C9T-C3T
 2.45 with sigma of 0.04
 C8T-C2T
 2.45 with sigma of 0.04
 C8T-C7T
 2.45 with sigma of 0.04
 C7M-C3M
 2.45 with sigma of 0.04
 C7M-C1M
 2.45 with sigma of 0.04
 C7V-C6V
 2.45 with sigma of 0.04
 C8U-C1U
 2.45 with sigma of 0.04
 C8U-C3U
 2.45 with sigma of 0.04
 C7U-C6U
 2.45 with sigma of 0.04
 C7U-C2U
 2.45 with sigma of 0.04
 C6M-C2M
 2.45 with sigma of 0.04
 C6M-C0CA
 2.45 with sigma of 0.04
 C8V-C3V
 2.45 with sigma of 0.04
 C8V-C1V
 2.45 with sigma of 0.04
 C8S-C3S
 2.45 with sigma of 0.04
 C8S-C1S
 2.45 with sigma of 0.04
 C7S-C6S
 2.45 with sigma of 0.04
 C7S-C2S
 2.45 with sigma of 0.04
4. Restrained planarity
 C8T, C1T, C9T, C3T, C5T
 with sigma of 0.01
 C7V, C8V, C2V, C1V, C6V, C5V, C4V, C3V
 with sigma of 0.01
 C8S, C2S, C6S, C7S, C5S, C3S, C4S, C1S
 with sigma of 0.01
 C8O, C6N, C1N, C7N, C2N, C8N, C3N, C5N, C4N
 with sigma of 0.01
5. Rigid bond restraints
 C7E, N8E, N9E, C10E, N11E, N12E
 with sigma for 1-2 distances of 0.02 and sigma for 1-3 distances of 0.02
6. Uiso/Uaniso restraints and constraints
C7T \\sim C5T \\sim C1T \\sim C4T \\sim C2T \\sim C3T: within 2A with sigma of
0.01 and sigma for terminal atoms of 0.02
C8T \\sim C1T \\sim C7T \\sim C5T \\sim C4T \\sim C3T \\sim C2T \\sim C9T:
within 2A with sigma of 0.02 and sigma for terminal atoms of 0.04
C8U \\sim C2U \\sim C1U \\sim C7U \\sim C6U \\sim C5U \\sim C4U \\sim C3U:
within 2A with sigma of 0.02 and sigma for terminal atoms of 0.04
C3M \\sim C2M \\sim C7M \\sim C1M \\sim C0CA \\sim C5M \\sim C4M \\sim C6M:
within 2A with sigma of 0.01 and sigma for terminal atoms of 0.02
C7V \\sim C1V \\sim C8V \\sim C2V \\sim C3V \\sim C4V \\sim C5V \\sim C6V:
within 2A with sigma of 0.01 and sigma for terminal atoms of 0.02
C7Q \\sim C8Q \\sim C2Q \\sim C1Q \\sim C6Q \\sim C5Q \\sim C4Q \\sim C3Q:
within 2A with sigma of 0.01 and sigma for terminal atoms of 0.02
C2L \\sim C1L \\sim C6L \\sim C5L \\sim C4L \\sim C3L: within 2A with sigma of
0.01 and sigma for terminal atoms of 0.02
N16D \\sim C17D \\sim C18D \\sim C13D \\sim C14D \\sim C15D: within 2A with
sigma of 0.02 and sigma for terminal atoms of 0.04
C2G \\sim S3G: within 2A with sigma of 0.04 and sigma for terminal atoms of 0.08
C1S \\sim C6S \\sim C2S \\sim C7S \\sim C5S \\sim C3S \\sim C8S \\sim C4S:
within 2A with sigma of 0.01 and sigma for terminal atoms of 0.02
C7R \\sim C1R \\sim C2R \\sim C8R \\sim C3R \\sim C4R \\sim C5R \\sim C6R:
within 2A with sigma of 0.01 and sigma for terminal atoms of 0.02
N8E \\sim N9E \\sim N12E \\sim N11E: within 2A with sigma of 0.01 and sigma for
terminal atoms of 0.02
Uanis(C2T) \\sim Ueq, Uanis(C7T) \\sim Ueq, Uanis(C5T) \\sim Ueq, Uanis(C1T)
\\sim Ueq, Uanis(C4T) \\sim Ueq, Uanis(C3T) \\sim Ueq: with sigma of 0.01 and
sigma for terminal atoms of 0.02
Uanis(C2U) \\sim Ueq, Uanis(C5U) \\sim Ueq: with sigma of 0.01 and sigma for
terminal atoms of 0.02
Uanis(C9T) \\sim Ueq, Uanis(C8T) \\sim Ueq, Uanis(C8U) \\sim Ueq, Uanis(C2U)
\\sim Ueq, Uanis(C3U) \\sim Ueq, Uanis(C4U) \\sim Ueq, Uanis(C6U) \\sim Ueq,
Uanis(C1U) \\sim Ueq, Uanis(C7U) \\sim Ueq: with sigma of 0.01 and sigma for
terminal atoms of 0.02
Uanis(C1M) \\sim Ueq, Uanis(C2M) \\sim Ueq, Uanis(C7M) \\sim Ueq, Uanis(C3M)
\\sim Ueq, Uanis(C4M) \\sim Ueq, Uanis(C0CA) \\sim Ueq, Uanis(C5M) \\sim Ueq,
Uanis(C6M) \\sim Ueq: with sigma of 0.05 and sigma for terminal atoms of 0.1
Uanis(C7V) \\sim Ueq, Uanis(C2V) \\sim Ueq, Uanis(C1V) \\sim Ueq, Uanis(C3V)
\\sim Ueq, Uanis(C8V) \\sim Ueq, Uanis(C6V) \\sim Ueq, Uanis(C4V) \\sim Ueq,
Uanis(C5V) \\sim Ueq: with sigma of 0.05 and sigma for terminal atoms of 0.1
Uanis(C5Q) \\sim Ueq, Uanis(C6Q) \\sim Ueq, Uanis(C1Q) \\sim Ueq, Uanis(C2Q)
\\sim Ueq, Uanis(C3Q) \\sim Ueq, Uanis(C4Q) \\sim Ueq: with sigma of 0.01 and
sigma for terminal atoms of 0.02
Uanis(C8L) \\sim Ueq, Uanis(C7L) \\sim Ueq: with sigma of 0.01 and sigma for
terminal atoms of 0.02
Uanis(C3L) \\sim Ueq, Uanis(C1L) \\sim Ueq, Uanis(C6L) \\sim Ueq, Uanis(C2L)
\\sim Ueq, Uanis(C5L) \\sim Ueq, Uanis(C4L) \\sim Ueq: with sigma of 0.01 and
sigma for terminal atoms of 0.02
Uanis(N16D) \\sim Ueq: with sigma of 0.05 and sigma for terminal atoms of 0.1
Uanis(C2G) \\sim Ueq, Uanis(S3G) \\sim Ueq: with sigma of 0.01 and sigma for
terminal atoms of 0.02
Uanis(N16B) \\sim Ueq, Uanis(C17B) \\sim Ueq, Uanis(C18B) \\sim Ueq,
Uanis(C13B) \\sim Ueq, Uanis(C14B) \\sim Ueq, Uanis(C15B) \\sim Ueq,
Uanis(C10B) \\sim Ueq, Uanis(N11B) \\sim Ueq, Uanis(N12B) \\sim Ueq, Uanis(C7B)
\\sim Ueq, Uanis(N8B) \\sim Ueq, Uanis(N9B) \\sim Ueq, Uanis(C4B) \\sim Ueq,
Uanis(C5B) \\sim Ueq, Uanis(C6B) \\sim Ueq, Uanis(N1B) \\sim Ueq, Uanis(C2B)
\\sim Ueq, Uanis(C3B) \\sim Ueq: with sigma of 0.01 and sigma for terminal
atoms of 0.02
Uanis(N1C) \\sim Ueq, Uanis(C6C) \\sim Ueq, Uanis(C5C) \\sim Ueq, Uanis(C4C)
\\sim Ueq, Uanis(C3C) \\sim Ueq, Uanis(C2C) \\sim Ueq, Uanis(C7C) \\sim Ueq,
Uanis(N12C) \\sim Ueq, Uanis(N11C) \\sim Ueq, Uanis(N9C) \\sim Ueq, Uanis(N8C)
\\sim Ueq, Uanis(C10C) \\sim Ueq, Uanis(C13C) \\sim Ueq, Uanis(C18C) \\sim Ueq,
Uanis(C14C) \\sim Ueq, Uanis(C15C) \\sim Ueq, Uanis(N16C) \\sim Ueq,
Uanis(C17C) \\sim Ueq: with sigma of 0.01 and sigma for terminal atoms of 0.02
Uanis(C2S) \\sim Ueq, Uanis(C1S) \\sim Ueq, Uanis(C6S) \\sim Ueq, Uanis(C7S)
\\sim Ueq, Uanis(C5S) \\sim Ueq, Uanis(C3S) \\sim Ueq, Uanis(C8S) \\sim Ueq,
Uanis(C4S) \\sim Ueq: with sigma of 0.05 and sigma for terminal atoms of 0.1
Uanis(C2H) \\sim Ueq: with sigma of 0.01 and sigma for terminal atoms of 0.02
Uanis(C4N) \\sim Ueq, Uanis(C5N) \\sim Ueq, Uanis(C6N) \\sim Ueq, Uanis(C1N)
\\sim Ueq, Uanis(C2N) \\sim Ueq, Uanis(C3N) \\sim Ueq, Uanis(C8N) \\sim Ueq,
Uanis(C7N) \\sim Ueq, Uanis(C8O) \\sim Ueq: with sigma of 0.01 and sigma for
terminal atoms of 0.02
7. Others
 Sof(N16C)=Sof(C17C)=Sof(H17C)=Sof(C18C)=Sof(H18C)=Sof(C13C)=Sof(C14C)=
 Sof(H14C)=Sof(C15C)=Sof(H15C)=Sof(N1C)=Sof(C2C)=Sof(H2C)=Sof(C3C)=Sof(H3C)=
 Sof(C4C)=Sof(C5C)=Sof(H5C)=Sof(C6C)=Sof(H6C)=Sof(C10C)=Sof(N11C)=Sof(N12C)=
 Sof(C7C)=Sof(N8C)=Sof(N9C)=1-FVAR(1)
 Sof(N16B)=Sof(C17B)=Sof(H17B)=Sof(C18B)=Sof(H18B)=Sof(C13B)=Sof(C14B)=
 Sof(H14B)=Sof(C15B)=Sof(H15B)=Sof(C7B)=Sof(N8B)=Sof(N9B)=Sof(C10B)=Sof(N11B)=
 Sof(N12B)=Sof(N1B)=Sof(C2B)=Sof(H2B)=Sof(C3B)=Sof(H3B)=Sof(C4B)=Sof(C5B)=
 Sof(H5B)=Sof(C6B)=Sof(H6B)=FVAR(1)
 Sof(H2N)=Sof(C8O)=Sof(H8OA)=Sof(H8OB)=Sof(H8OC)=1-FVAR(2)
 Sof(H6N)=Sof(C8N)=Sof(H8NA)=Sof(H8NB)=Sof(H8NC)=FVAR(2)
 Sof(S3H)=Sof(C2H)=1-FVAR(3)
 Sof(S3G)=Sof(C2G)=FVAR(3)
 Fixed Sof: C1R(0.8) C2R(0.8) C3R(0.8) H3R(0.8) C4R(0.8) H4R(0.8) C5R(0.8)
 H5R(0.8) C6R(0.8) H6R(0.8) C8R(0.8) H8RA(0.8) H8RB(0.8) H8RC(0.8) C1L(0.5)
 C6L(0.5) H6L(0.5) C5L(0.5) H5L(0.5) C4L(0.5) H4L(0.5) C3L(0.5) H3L(0.5)
 C2L(0.5) C7R(0.8) H7RA(0.8) H7RB(0.8) H7RC(0.8) C3Q(0.5) H3Q(0.5) C4Q(0.5)
 H4Q(0.5) C5Q(0.5) H5Q(0.5) C6Q(0.5) H6Q(0.5) C1Q(0.5) C2Q(0.5) C7T(0.25)
 H7T(0.25) C5T(0.25) H5T(0.25) C4T(0.25) H4T(0.25) C3T(0.25) H3T(0.25)
 C2T(0.25) C1T(0.25) C8Q(0.5) H8QA(0.5) H8QB(0.5) H8QC(0.5) C7Q(0.5) H7QA(0.5)
 H7QB(0.5) H7QC(0.5) C8L(0.5) H8LA(0.5) H8LB(0.5) H8LC(0.5) C7L(0.5) H7LA(0.5)
 H7LB(0.5) H7LC(0.5) C6U(0.25) H6U(0.25) C5U(0.25) H5U(0.25) C4U(0.25)
 H4U(0.25) C3U(0.25) H3U(0.25) C2U(0.25) C1U(0.25) C8U(0.25) H8UA(0.25)
 H8UB(0.25) H8UC(0.25) C7U(0.25) H7UA(0.25) H7UB(0.25) H7UC(0.25) C9T(0.25)
 H9TA(0.25) H9TB(0.25) H9TC(0.25) C8T(0.25) H8TA(0.25) H8TB(0.25) H8TC(0.25)
 C0CA(0.25) H0CA(0.25) C1M(0.25) C2M(0.25) C3M(0.25) H3M(0.25) C4M(0.25)
 H4M(0.25) C5M(0.25) H5M(0.25) C1S(0.2) C6S(0.2) H6S(0.2) C5S(0.2) H5S(0.2)
 C4S(0.2) H4S(0.2) C3S(0.2) H3S(0.2) C2S(0.2) C2V(0.25) C1V(0.25) C6V(0.25)
 H6V(0.25) C5V(0.25) H5V(0.25) C4V(0.25) H4V(0.25) C3V(0.25) H3V(0.25)
 C7V(0.25) H7VA(0.25) H7VB(0.25) H7VC(0.25) C8V(0.25) H8VA(0.25) H8VB(0.25)
 H8VC(0.25) C7M(0.25) H7MA(0.25) H7MB(0.25) H7MC(0.25) C7S(0.2) H7SA(0.2)
 H7SB(0.2) H7SC(0.2) C6M(0.25) H6MA(0.25) H6MB(0.25) H6MC(0.25) C8S(0.2)
 H8SA(0.2) H8SB(0.2) H8SC(0.2)
8.a Aromatic/amide H refined with riding coordinates:
 C17C(H17C), C18C(H18C), C14C(H14C), C15C(H15C), C2C(H2C), C3C(H3C), C5C(H5C),
 C6C(H6C), C2A(H2A), C15D(H15D), C14D(H14D), C3A(H3A), C5D(H5D), C15A(H15A),
 C17D(H17D), C2E(H2E), C6D(H6D), C3E(H3E), C17E(H17E), C18E(H18E), C14A(H14A),
 C2D(H2D), C6A(H6A), C17A(H17A), C5A(H5A), C18D(H18D), C18A(H18A), C6E(H6E),
 C15E(H15E), C3D(H3D), C5E(H5E), C14E(H14E), C2N(H2N), C3N(H3N), C4N(H4N),
 C5N(H5N), C6N(H6N), C3R(H3R), C4R(H4R), C5R(H5R), C6R(H6R), C6L(H6L), C5L(H5L),
  C4L(H4L), C3L(H3L), C3Q(H3Q), C4Q(H4Q), C5Q(H5Q), C6Q(H6Q), C17B(H17B),
 C18B(H18B), C14B(H14B), C15B(H15B), C2B(H2B), C3B(H3B), C5B(H5B), C6B(H6B),
 C7T(H7T), C5T(H5T), C4T(H4T), C3T(H3T), C6U(H6U), C5U(H5U), C4U(H4U), C3U(H3U),
  C0CA(H0CA), C3M(H3M), C4M(H4M), C5M(H5M), C6S(H6S), C5S(H5S), C4S(H4S),
 C3S(H3S), C6V(H6V), C5V(H5V), C4V(H4V), C3V(H3V)
8.b Fitted hexagon refined as free rotating group:
 N16C(C17C,C18C,C13C,C14C,C15C), N1C(C2C,C3C,C4C,C5C,C6C), C1N(C2N,C3N,C4N,C5N,
 C6N), C10C(N11C,N12C,C7C,N8C,N9C), C1R(C2R,C3R,C4R,C5R,C6R), C1L(C6L,C5L,C4L,
 C3L,C2L), C3Q(C4Q,C5Q,C6Q,C1Q,C2Q), N16B(C17B,C18B,C13B,C14B,C15B), C7B(N8B,
 N9B,C10B,N11B,N12B), N1B(C2B,C3B,C4B,C5B,C6B), C7T(C5T,C4T,C3T,C2T,C1T),
 C6U(C5U,C4U,C3U,C2U,C1U), C0CA(C1M,C2M,C3M,C4M,C5M), C1S(C6S,C5S,C4S,C3S,C2S),
 C2V(C1V,C6V,C5V,C4V,C3V)
8.c Idealised Me refined with riding coordinates:
 C7N(H7NA,H7NB,H7NC), C8R(H8RA,H8RB,H8RC), C7R(H7RA,H7RB,H7RC), C8L(H8LA,H8LB,
 H8LC), C7L(H7LA,H7LB,H7LC), C8U(H8UA,H8UB,H8UC), C7U(H7UA,H7UB,H7UC), C9T(H9TA,
 H9TB,H9TC), C8T(H8TA,H8TB,H8TC), C7V(H7VA,H7VB,H7VC), C8V(H8VA,H8VB,H8VC),
 C7M(H7MA,H7MB,H7MC), C7S(H7SA,H7SB,H7SC), C6M(H6MA,H6MB,H6MC), C8S(H8SA,H8SB,
 H8SC)
8.d Idealised Me refined as rotating group:
 C8N(H8NA,H8NB,H8NC), C8Q(H8QA,H8QB,H8QC), C7Q(H7QA,H7QB,H7QC), C8O(H8OA,H8OB,
 H8OC)
;
_olex2_submission_special_instructions 'No special instructions were received'

loop_
_space_group_symop_operation_xyz
'x, y, z'
'-x, -y, -z'

loop_
_atom_site_label
_atom_site_type_symbol
_atom_site_fract_x
_atom_site_fract_y
_atom_site_fract_z
_atom_site_U_iso_or_equiv
_atom_site_adp_type
_atom_site_occupancy
_atom_site_site_symmetry_order
_atom_site_calc_flag
_atom_site_refinement_flags_posn
_atom_site_refinement_flags_adp
_atom_site_refinement_flags_occupancy
_atom_site_disorder_assembly
_atom_site_disorder_group
Co1 Co 0.31419(17) 0.92799(10) 0.70103(10) 0.0400(6) Uani 1 1 d . . . . .
Co2 Co 0.80440(18) 0.42460(10) 0.20373(10) 0.0435(6) Uani 1 1 d . . . . .
S3F S 0.0024(5) 0.8491(3) 0.8278(3) 0.1073(19) Uani 1 1 d . . . . .
S3I S 1.0725(5) 0.5530(3) 0.0871(3) 0.120(2) Uani 1 1 d . . . . .
S3J S 0.4875(5) 0.3428(4) 0.2345(4) 0.151(3) Uani 1 1 d . . . . .
N1D N 0.8669(9) 0.3521(5) 0.2760(5) 0.037(3) Uani 1 1 d . . . . .
N1A N 0.2409(9) 1.0021(5) 0.7682(5) 0.040(3) Uani 1 1 d . . . . .
N16E N 0.3852(9) 0.8673(5) -0.2222(5) 0.042(3) Uani 1 1 d . . . . .
N9A N -0.0418(9) 1.2160(6) 0.9466(6) 0.051(3) Uani 1 1 d . . . . .
N16D N 1.2432(8) -0.0090(5) 0.6246(5) 0.038(3) Uani 1 1 d . U . . .
N16A N -0.1222(9) 1.3625(6) 1.1251(5) 0.045(3) Uani 1 1 d . . . . .
N12D N 0.9793(10) 0.1454(6) 0.4265(6) 0.060(4) Uani 1 1 d . . . . .
N1E N 0.7373(9) 0.4997(5) 0.1331(5) 0.046(3) Uani 1 1 d . . . . .
N16C N 0.7545(17) 0.4875(10) 0.2842(9) 0.043(9) Uani 0.451(16) 1 d . U P A 2
C17C C 0.7830(18) 0.5509(11) 0.2764(9) 0.062(11) Uani 0.451(16) 1 d G U P A 2
H17C H 0.8332 0.5663 0.2375 0.075 Uiso 0.451(16) 1 calc R . P A 2
C18C C 0.738(2) 0.5917(9) 0.3256(11) 0.063(11) Uani 0.451(16) 1 d G U P A 2
H18C H 0.7573 0.6350 0.3203 0.076 Uiso 0.451(16) 1 calc R . P A 2
C13C C 0.6644(18) 0.5692(9) 0.3825(9) 0.035(8) Uani 0.451(16) 1 d G U P A 2
C14C C 0.6360(16) 0.5058(10) 0.3903(9) 0.029(7) Uani 0.451(16) 1 d G U P A 2
H14C H 0.5857 0.4904 0.4292 0.035 Uiso 0.451(16) 1 calc R . P A 2
C15C C 0.6810(18) 0.4650(8) 0.3411(11) 0.031(8) Uani 0.451(16) 1 d G U P A 2
H15C H 0.6616 0.4216 0.3464 0.037 Uiso 0.451(16) 1 calc R . P A 2
N1I N 0.9312(11) 0.4742(6) 0.1776(6) 0.052(3) Uani 1 1 d . . . . .
N1J N 0.6756(11) 0.3772(6) 0.2295(5) 0.047(3) Uani 1 1 d . . . . .
N12A N 0.1573(10) 1.1581(6) 0.9365(6) 0.055(3) Uani 1 1 d . . . . .
N8A N 0.0041(11) 1.1710(6) 0.9044(6) 0.058(3) Uani 1 1 d . . . . .
N1C N 0.4015(18) 0.8582(8) 0.6322(11) 0.023(7) Uani 0.451(16) 1 d . U P A 2
C2C C 0.3947(16) 0.7912(10) 0.6593(8) 0.022(7) Uani 0.451(16) 1 d G U P A 2
H2C H 0.3583 0.7798 0.7047 0.026 Uiso 0.451(16) 1 calc R . P A 2
C3C C 0.4410(17) 0.7410(7) 0.6200(10) 0.029(8) Uani 0.451(16) 1 d G U P A 2
H3C H 0.4364 0.6952 0.6386 0.034 Uiso 0.451(16) 1 calc R . P A 2
C4C C 0.4942(17) 0.7577(10) 0.5536(9) 0.028(7) Uani 0.451(16) 1 d G U P A 2
C5C C 0.5010(19) 0.8247(11) 0.5265(8) 0.052(10) Uani 0.451(16) 1 d G U P A 2
H5C H 0.5374 0.8362 0.4811 0.063 Uiso 0.451(16) 1 calc R . P A 2
C6C C 0.455(2) 0.8749(8) 0.5658(11) 0.059(12) Uani 0.451(16) 1 d G U P A 2
H6C H 0.4593 0.9207 0.5472 0.071 Uiso 0.451(16) 1 calc R . P A 2
N11D N 1.0257(10) 0.1028(5) 0.4664(7) 0.062(4) Uani 1 1 d . . . . .
N11A N 0.1149(11) 1.2032(7) 0.9789(6) 0.064(4) Uani 1 1 d . . . . .
N1G N 0.4432(9) 0.9781(5) 0.6625(5) 0.043(3) Uani 1 1 d . . . . .
C2A C 0.1391(11) 1.0266(6) 0.7793(6) 0.042(4) Uani 1 1 d . . . . .
H2A H 0.0993 1.0110 0.7566 0.051 Uiso 1 1 calc R . . . .
N12E N 0.5093(11) 0.6806(6) 0.0271(6) 0.072(3) Uani 1 1 d . U . . .
N8D N 1.0327(11) 0.2365(6) 0.4577(7) 0.069(4) Uani 1 1 d . . . . .
C15D C 1.2571(11) 0.0556(6) 0.6072(7) 0.042(3) Uani 1 1 d . U . . .
H15D H 1.3044 0.0715 0.6239 0.051 Uiso 1 1 calc R . . . .
N9E N 0.6255(11) 0.7194(7) -0.0971(6) 0.081(4) Uani 1 1 d . U . . .
N1F N 0.1849(11) 0.8803(6) 0.7388(5) 0.048(3) Uani 1 1 d . . . . .
C14D C 1.2059(11) 0.0996(7) 0.5665(7) 0.047(3) Uani 1 1 d . U . . .
H14D H 1.2184 0.1450 0.5554 0.056 Uiso 1 1 calc R . . . .
C3A C 0.0915(11) 1.0723(6) 0.8216(7) 0.045(4) Uani 1 1 d . . . . .
H3A H 0.0204 1.0886 0.8272 0.054 Uiso 1 1 calc R . . . .
N9D N 1.0789(11) 0.1926(6) 0.4980(7) 0.069(4) Uani 1 1 d . . . . .
N11E N 0.4648(11) 0.7253(7) -0.0166(7) 0.074(4) Uani 1 1 d . U . . .
C4D C 0.9448(10) 0.2592(6) 0.3710(7) 0.039(3) Uani 1 1 d . . . . .
C7E C 0.6064(12) 0.6549(7) 0.0035(7) 0.054(4) Uani 1 1 d . U . . .
N8E N 0.6681(10) 0.6759(7) -0.0559(7) 0.079(4) Uani 1 1 d . U . . .
C2F C 0.1090(14) 0.8669(6) 0.7753(8) 0.050(4) Uani 1 1 d . . . . .
C5D C 0.8988(11) 0.2389(7) 0.3295(7) 0.047(4) Uani 1 1 d . . . . .
H5D H 0.8938 0.1928 0.3322 0.057 Uiso 1 1 calc R . . . .
C15A C -0.1781(12) 1.3409(7) 1.0930(7) 0.050(4) Uani 1 1 d . . . . .
H15A H -0.2501 1.3553 1.1033 0.061 Uiso 1 1 calc R . . . .
C17D C 1.1790(11) -0.0300(7) 0.5993(7) 0.046(3) Uani 1 1 d . U . . .
H17D H 1.1685 -0.0758 0.6113 0.055 Uiso 1 1 calc R . . . .
C13D C 1.1370(11) 0.0795(6) 0.5415(7) 0.039(3) Uani 1 1 d . U . . .
C2E C 0.7936(11) 0.5222(7) 0.0732(7) 0.045(4) Uani 1 1 d . . . . .
H2E H 0.8638 0.5034 0.0593 0.054 Uiso 1 1 calc R . . . .
C6D C 0.8595(11) 0.2871(6) 0.2836(7) 0.046(4) Uani 1 1 d . . . . .
H6D H 0.8258 0.2728 0.2563 0.055 Uiso 1 1 calc R . . . .
C3E C 0.7522(11) 0.5729(7) 0.0297(7) 0.047(4) Uani 1 1 d . . . . .
H3E H 0.7937 0.5870 -0.0137 0.057 Uiso 1 1 calc R . . . .
C17E C 0.3284(12) 0.8435(7) -0.1616(7) 0.054(4) Uani 1 1 d . . . . .
H17E H 0.2555 0.8537 -0.1518 0.065 Uiso 1 1 calc R . . . .
C7A C 0.1010(14) 1.1450(7) 0.9009(7) 0.050(4) Uani 1 1 d . . . . .
C10A C 0.0173(13) 1.2297(7) 0.9809(7) 0.046(4) Uani 1 1 d . . . . .
C4E C 0.6521(11) 0.6025(7) 0.0492(7) 0.046(4) Uani 1 1 d . . . . .
C13A C -0.0313(13) 1.2787(7) 1.0290(6) 0.046(4) Uani 1 1 d . . . . .
C18E C 0.3724(12) 0.8046(8) -0.1131(7) 0.058(4) Uani 1 1 d . . . . .
H18E H 0.3300 0.7906 -0.0701 0.069 Uiso 1 1 calc R . . . .
C14A C -0.1355(13) 1.2984(7) 1.0452(7) 0.053(4) Uani 1 1 d . . . . .
H14A H -0.1779 1.2832 1.0241 0.063 Uiso 1 1 calc R . . . .
C2D C 0.9141(13) 0.3710(7) 0.3149(7) 0.061(5) Uani 1 1 d . . . . .
H2D H 0.9207 0.4172 0.3096 0.073 Uiso 1 1 calc R . . . .
C6A C 0.2943(12) 1.0254(7) 0.8001(7) 0.051(4) Uani 1 1 d . . . . .
H6A H 0.3658 1.0096 0.7924 0.061 Uiso 1 1 calc R . . . .
C10D C 1.0773(11) 0.1269(6) 0.4987(7) 0.046(4) Uani 1 1 d . . . . .
C17A C -0.0195(12) 1.3453(7) 1.1069(7) 0.049(4) Uani 1 1 d . . . . .
H17A H 0.0213 1.3628 1.1275 0.059 Uiso 1 1 calc R . . . .
C5A C 0.2510(12) 1.0718(7) 0.8443(6) 0.047(4) Uani 1 1 d . . . . .
H5A H 0.2922 1.0874 0.8661 0.056 Uiso 1 1 calc R . . . .
C18D C 1.1270(11) 0.0103(6) 0.5570(7) 0.051(3) Uani 1 1 d . U . . .
H18D H 1.0845 -0.0077 0.5382 0.061 Uiso 1 1 calc R . . . .
C10E C 0.5232(12) 0.7416(8) -0.0779(8) 0.059(4) Uani 1 1 d . U . . .
C18A C 0.0300(13) 1.3031(7) 1.0592(7) 0.059(5) Uani 1 1 d . . . . .
H18A H 0.1026 1.2914 1.0477 0.071 Uiso 1 1 calc R . . . .
C4A C 0.1467(11) 1.0947(7) 0.8559(7) 0.043(4) Uani 1 1 d . . . . .
C7D C 0.9867(11) 0.2106(7) 0.4206(7) 0.047(4) Uani 1 1 d . . . . .
C6E C 0.6389(13) 0.5270(8) 0.1509(7) 0.061(4) Uani 1 1 d . . . . .
H6E H 0.5981 0.5104 0.1936 0.073 Uiso 1 1 calc R . . . .
C15E C 0.4855(13) 0.8512(7) -0.2330(8) 0.061(5) Uani 1 1 d . . . . .
H15E H 0.5270 0.8681 -0.2754 0.073 Uiso 1 1 calc R . . . .
C3D C 0.9546(13) 0.3270(7) 0.3628(7) 0.059(4) Uani 1 1 d . . . . .
H3D H 0.9881 0.3428 0.3893 0.071 Uiso 1 1 calc R . . . .
C13E C 0.4758(11) 0.7863(8) -0.1266(7) 0.051(4) Uani 1 1 d . . . . .
C2J C 0.5988(15) 0.3639(7) 0.2315(8) 0.058(5) Uani 1 1 d . . . . .
C2I C 0.9928(16) 0.5069(9) 0.1405(9) 0.069(5) Uani 1 1 d . . . . .
C5E C 0.5918(12) 0.5782(7) 0.1112(7) 0.060(4) Uani 1 1 d . . . . .
H5E H 0.5212 0.5957 0.1260 0.072 Uiso 1 1 calc R . . . .
C14E C 0.5340(13) 0.8130(8) -0.1892(8) 0.072(5) Uani 1 1 d . . . . .
H14E H 0.6070 0.8041 -0.2005 0.086 Uiso 1 1 calc R . . . .
C1N C 0.7636(14) 0.7647(5) 0.2507(5) 0.090(6) Uani 1 1 d . U . . .
C2N C 0.6827(10) 0.7642(6) 0.2235(8) 0.121(8) Uani 1 1 d G U . . .
H2N H 0.6178 0.7899 0.2396 0.146 Uiso 0.47(4) 1 calc R . P B 6
C3N C 0.6967(12) 0.7263(8) 0.1728(8) 0.136(9) Uani 1 1 d G U . . .
H3N H 0.6414 0.7260 0.1542 0.163 Uiso 1 1 calc R . . . .
C4N C 0.7916(14) 0.6889(6) 0.1493(6) 0.112(7) Uani 1 1 d G U . . .
H4N H 0.8012 0.6630 0.1146 0.134 Uiso 1 1 calc R . . . .
C5N C 0.8726(10) 0.6893(6) 0.1765(7) 0.109(7) Uani 1 1 d G U . . .
H5N H 0.9374 0.6637 0.1605 0.130 Uiso 1 1 calc R . . . .
C6N C 0.8585(11) 0.7272(7) 0.2272(7) 0.114(7) Uani 1 1 d DG U . . .
H6N H 0.9139 0.7275 0.2458 0.137 Uiso 0.53(4) 1 calc R . P B 5
C10C C 0.6260(18) 0.6148(10) 0.4274(9) 0.057(10) Uani 0.451(16) 1 d . U P A 2
N11C N 0.6552(18) 0.6786(11) 0.4117(9) 0.091(11) Uani 0.451(16) 1 d G U P A 2
N12C N 0.613(2) 0.7249(8) 0.4560(11) 0.094(12) Uani 0.451(16) 1 d G U P A 2
C7C C 0.5414(18) 0.7073(8) 0.5159(9) 0.040(8) Uani 0.451(16) 1 d G U P A 2
N8C N 0.5122(16) 0.6435(9) 0.5316(8) 0.050(8) Uani 0.451(16) 1 d G U P A 2
N9C N 0.5544(18) 0.5972(7) 0.4874(9) 0.045(7) Uani 0.451(16) 1 d G U P A 2
C1R C 0.7724(14) 0.7162(7) 0.7042(10) 0.124(6) Uani 0.8 1 d . U P C 4
C2R C 0.8148(12) 0.7546(11) 0.7342(8) 0.121(6) Uani 0.8 1 d G U P C 4
C3R C 0.8077(13) 0.8238(11) 0.7151(9) 0.123(6) Uani 0.8 1 d G U P C 4
H3R H 0.8368 0.8500 0.7356 0.148 Uiso 0.8 1 calc R . P C 4
C4R C 0.7583(13) 0.8546(7) 0.6658(10) 0.129(7) Uani 0.8 1 d G U P C 4
H4R H 0.7535 0.9019 0.6527 0.155 Uiso 0.8 1 calc R . P C 4
C5R C 0.7158(12) 0.8162(11) 0.6358(8) 0.133(7) Uani 0.8 1 d G U P C 4
H5R H 0.6820 0.8373 0.6021 0.160 Uiso 0.8 1 calc R . P C 4
C6R C 0.7229(13) 0.7470(11) 0.6549(10) 0.133(7) Uani 0.8 1 d G U P C 4
H6R H 0.6939 0.7208 0.6344 0.159 Uiso 0.8 1 calc R . P C 4
C7N C 0.755(2) 0.8038(11) 0.3051(11) 0.165(11) Uani 1 1 d . U . . .
H7NA H 0.7803 0.8470 0.2855 0.247 Uiso 1 1 calc R . . . .
H7NB H 0.7969 0.7785 0.3349 0.247 Uiso 1 1 calc R . . . .
H7NC H 0.6832 0.8118 0.3306 0.247 Uiso 1 1 calc R . . . .
C8R C 0.859(2) 0.7244(16) 0.7881(14) 0.142(10) Uani 0.8 1 d . U P C 4
H8RA H 0.8043 0.7163 0.8292 0.213 Uiso 0.8 1 calc R . P C 4
H8RB H 0.9026 0.7544 0.7942 0.213 Uiso 0.8 1 calc R . P C 4
H8RC H 0.9011 0.6815 0.7779 0.213 Uiso 0.8 1 calc R . P C 4
C1L C 0.464(2) 0.486(2) 0.0456(16) 0.126(9) Uani 0.5 1 d . U P D -2
C6L C 0.553(3) 0.4413(16) 0.0465(17) 0.128(9) Uani 0.5 1 d G U P D -2
H6L H 0.5559 0.4082 0.0845 0.153 Uiso 0.5 1 calc R . P D -2
C5L C 0.639(2) 0.4451(18) -0.008(2) 0.130(9) Uani 0.5 1 d G U P D -2
H5L H 0.7000 0.4145 -0.0076 0.156 Uiso 0.5 1 calc R . P D -2
C4L C 0.635(2) 0.494(2) -0.0637(17) 0.130(9) Uani 0.5 1 d G U P D -2
H4L H 0.6935 0.4962 -0.1011 0.156 Uiso 0.5 1 calc R . P D -2
C3L C 0.546(3) 0.5384(18) -0.0646(16) 0.129(9) Uani 0.5 1 d G U P D -2
H3L H 0.5429 0.5715 -0.1026 0.154 Uiso 0.5 1 calc R . P D -2
C2L C 0.460(2) 0.5346(18) -0.010(2) 0.126(9) Uani 0.5 1 d G U P D -2
C7R C 0.774(2) 0.6377(15) 0.7319(16) 0.138(9) Uani 0.8 1 d . U P C 4
H7RA H 0.8153 0.6249 0.7644 0.207 Uiso 0.8 1 calc R . P C 4
H7RB H 0.8041 0.6118 0.6947 0.207 Uiso 0.8 1 calc R . P C 4
H7RC H 0.7035 0.6282 0.7536 0.207 Uiso 0.8 1 calc R . P C 4
C3Q C 0.9426(19) 1.0568(11) 0.0489(11) 0.073(6) Uani 0.5 1 d . U P E -1
H3Q H 0.9401 1.0860 0.0794 0.088 Uiso 0.5 1 calc R . P E -1
C4Q C 0.8575(15) 1.0581(11) 0.0251(12) 0.075(6) Uani 0.5 1 d G U P E -1
H4Q H 0.7967 1.0883 0.0394 0.090 Uiso 0.5 1 calc R . P E -1
C5Q C 0.8612(15) 1.0154(12) -0.0195(12) 0.073(6) Uani 0.5 1 d G U P E -1
H5Q H 0.8030 1.0163 -0.0358 0.087 Uiso 0.5 1 calc R . P E -1
C6Q C 0.9501(18) 0.9713(11) -0.0405(11) 0.072(6) Uani 0.5 1 d G U P E -1
H6Q H 0.9527 0.9420 -0.0710 0.087 Uiso 0.5 1 calc R . P E -1
C1Q C 1.0353(15) 0.9699(12) -0.0168(13) 0.073(5) Uani 0.5 1 d G U P E -1
C2Q C 1.0316(16) 1.0126(13) 0.0279(13) 0.073(6) Uani 0.5 1 d G U P E -1
N16B N 0.7164(13) 0.4862(6) 0.2820(7) 0.020(5) Uani 0.549(16) 1 d . U P A 1
C17B C 0.7341(12) 0.5528(7) 0.2675(6) 0.031(6) Uani 0.549(16) 1 d G U P A 1
H17B H 0.7822 0.5677 0.2272 0.038 Uiso 0.549(16) 1 calc R . P A 1
C18B C 0.6813(14) 0.5975(6) 0.3118(8) 0.041(7) Uani 0.549(16) 1 d G U P A 1
H18B H 0.6934 0.6430 0.3018 0.050 Uiso 0.549(16) 1 calc R . P A 1
C13B C 0.6108(14) 0.5756(8) 0.3707(7) 0.034(6) Uani 0.549(16) 1 d G U P A 1
C14B C 0.5931(14) 0.5090(8) 0.3853(7) 0.058(9) Uani 0.549(16) 1 d G U P A 1
H14B H 0.5450 0.4941 0.4255 0.069 Uiso 0.549(16) 1 calc R . P A 1
C15B C 0.6459(15) 0.4643(6) 0.3409(9) 0.042(8) Uani 0.549(16) 1 d G U P A 1
H15B H 0.6338 0.4188 0.3509 0.050 Uiso 0.549(16) 1 calc R . P A 1
C7B C 0.4783(16) 0.7131(7) 0.5024(7) 0.047(7) Uani 0.549(16) 1 d . U P A 1
N8B N 0.4598(15) 0.6467(8) 0.5216(6) 0.068(8) Uani 0.549(16) 1 d G U P A 1
N9B N 0.5012(15) 0.6006(6) 0.4771(8) 0.054(7) Uani 0.549(16) 1 d G U P A 1
C10B C 0.5611(15) 0.6209(7) 0.4133(7) 0.054(8) Uani 0.549(16) 1 d G U P A 1
N11B N 0.5796(15) 0.6873(8) 0.3941(6) 0.075(8) Uani 0.549(16) 1 d G U P A 1
N12B N 0.5382(16) 0.7334(6) 0.4386(8) 0.078(8) Uani 0.549(16) 1 d G U P A 1
N1B N 0.3693(15) 0.8513(8) 0.6364(7) 0.030(7) Uani 0.549(16) 1 d . U P A 1
C2B C 0.3603(15) 0.7838(9) 0.6591(6) 0.038(8) Uani 0.549(16) 1 d G U P A 1
H2B H 0.3282 0.7695 0.7048 0.046 Uiso 0.549(16) 1 calc R . P A 1
C3B C 0.3984(15) 0.7370(6) 0.6151(8) 0.036(7) Uani 0.549(16) 1 d G U P A 1
H3B H 0.3922 0.6909 0.6306 0.043 Uiso 0.549(16) 1 calc R . P A 1
C4B C 0.4454(15) 0.7578(7) 0.5482(7) 0.036(7) Uani 0.549(16) 1 d G U P A 1
C5B C 0.4544(15) 0.8254(8) 0.5255(6) 0.034(7) Uani 0.549(16) 1 d G U P A 1
H5B H 0.4866 0.8396 0.4799 0.041 Uiso 0.549(16) 1 calc R . P A 1
C6B C 0.4164(15) 0.8721(6) 0.5696(8) 0.027(6) Uani 0.549(16) 1 d G U P A 1
H6B H 0.4226 0.9183 0.5541 0.032 Uiso 0.549(16) 1 calc R . P A 1
C8N C 0.577(5) 0.806(2) 0.249(3) 0.21(3) Uani 0.53(4) 1 d . U P B 5
H8NA H 0.5781 0.8260 0.2875 0.315 Uiso 0.53(4) 1 calc GR . P B 5
H8NB H 0.5235 0.7762 0.2634 0.315 Uiso 0.53(4) 1 calc GR . P B 5
H8NC H 0.5624 0.8411 0.2135 0.315 Uiso 0.53(4) 1 calc GR . P B 5
S3G S 0.6214(7) 1.0100(6) 0.5708(5) 0.112(5) Uani 0.67(2) 1 d . U P F 1
C2G C 0.5177(18) 0.9937(13) 0.6231(11) 0.034(6) Uani 0.67(2) 1 d . U P F 1
C7T C 0.559(3) 0.8411(14) 0.0414(14) 0.074(9) Uani 0.25 1 d D U P G 8
H7T H 0.5331 0.8189 0.0854 0.089 Uiso 0.25 1 calc R . P G 8
C5T C 0.663(2) 0.8283(16) 0.0087(19) 0.071(9) Uani 0.25 1 d G U P G 8
H5T H 0.7078 0.7973 0.0305 0.085 Uiso 0.25 1 calc R . P G 8
C4T C 0.700(2) 0.8608(18) -0.0557(19) 0.070(9) Uani 0.25 1 d G U P G 8
H4T H 0.7711 0.8520 -0.0780 0.084 Uiso 0.25 1 calc R . P G 8
C3T C 0.634(2) 0.9061(17) -0.0875(15) 0.070(9) Uani 0.25 1 d DG U P G 8
H3T H 0.6598 0.9283 -0.1315 0.084 Uiso 0.25 1 calc R . P G 8
C2T C 0.530(2) 0.9189(13) -0.0548(14) 0.069(9) Uani 0.25 1 d DG U P G 8
C1T C 0.493(2) 0.8864(12) 0.0096(14) 0.073(9) Uani 0.25 1 d DG U P G 8
C8Q C 1.123(3) 1.0142(19) 0.0548(19) 0.088(9) Uani 0.5 1 d . U P E -1
H8QA H 1.1162 1.0578 0.0694 0.133 Uiso 0.5 1 calc GR . P E -1
H8QB H 1.1866 1.0077 0.0194 0.133 Uiso 0.5 1 calc GR . P E -1
H8QC H 1.1239 0.9783 0.0927 0.133 Uiso 0.5 1 calc GR . P E -1
C7Q C 1.128(3) 0.9260(19) -0.041(2) 0.077(9) Uani 0.5 1 d . U P E -1
H7QA H 1.1878 0.9495 -0.0494 0.115 Uiso 0.5 1 calc GR . P E -1
H7QB H 1.1265 0.9127 -0.0830 0.115 Uiso 0.5 1 calc GR . P E -1
H7QC H 1.1336 0.8859 -0.0078 0.115 Uiso 0.5 1 calc GR . P E -1
C8L C 0.372(3) 0.579(2) -0.008(3) 0.119(17) Uani 0.5 1 d . U P D -2
H8LA H 0.3520 0.5980 0.0344 0.178 Uiso 0.5 1 calc R . P D -2
H8LB H 0.3172 0.5564 -0.0103 0.178 Uiso 0.5 1 calc R . P D -2
H8LC H 0.3849 0.6157 -0.0454 0.178 Uiso 0.5 1 calc R . P D -2
C7L C 0.384(3) 0.480(2) 0.101(2) 0.114(15) Uani 0.5 1 d . U P D -2
H7LA H 0.3538 0.5250 0.1131 0.171 Uiso 0.5 1 calc R . P D -2
H7LB H 0.4081 0.4523 0.1382 0.171 Uiso 0.5 1 calc R . P D -2
H7LC H 0.3312 0.4594 0.0920 0.171 Uiso 0.5 1 calc R . P D -2
C6U C 0.703(3) 0.877(2) -0.078(2) 0.096(13) Uani 0.25 1 d D U P H 7
H6U H 0.7572 0.8466 -0.0645 0.115 Uiso 0.25 1 calc R . P H 7
C5U C 0.722(3) 0.913(3) -0.142(2) 0.102(13) Uani 0.25 1 d G U P H 7
H5U H 0.7891 0.9082 -0.1722 0.123 Uiso 0.25 1 calc R . P H 7
C4U C 0.643(4) 0.958(3) -0.1629(18) 0.109(13) Uani 0.25 1 d G U P H 7
H4U H 0.6564 0.9828 -0.2067 0.131 Uiso 0.25 1 calc R . P H 7
C3U C 0.546(3) 0.966(2) -0.119(2) 0.101(13) Uani 0.25 1 d DG U P H 7
H3U H 0.4918 0.9959 -0.1334 0.122 Uiso 0.25 1 calc R . P H 7
C2U C 0.527(3) 0.929(2) -0.055(2) 0.088(12) Uani 0.25 1 d DG U P H 7
C1U C 0.606(3) 0.885(2) -0.0350(19) 0.091(12) Uani 0.25 1 d DG U P H 7
C8U C 0.418(2) 0.938(2) -0.017(2) 0.067(14) Uani 0.25 1 d D U P H 7
H8UA H 0.3993 0.9840 -0.0051 0.101 Uiso 0.25 1 calc R . P H 7
H8UB H 0.4078 0.9056 0.0242 0.101 Uiso 0.25 1 calc R . P H 7
H8UC H 0.3739 0.9320 -0.0439 0.101 Uiso 0.25 1 calc R . P H 7
C7U C 0.594(4) 0.846(3) 0.027(3) 0.092(18) Uani 0.25 1 d D U P H 7
H7UA H 0.5722 0.8035 0.0264 0.138 Uiso 0.25 1 calc R . P H 7
H7UB H 0.5413 0.8704 0.0604 0.138 Uiso 0.25 1 calc R . P H 7
H7UC H 0.6594 0.8376 0.0395 0.138 Uiso 0.25 1 calc R . P H 7
C9T C 0.452(3) 0.9655(18) -0.082(2) 0.046(12) Uani 0.25 1 d D U P G 8
H9TA H 0.4845 0.9869 -0.1274 0.068 Uiso 0.25 1 calc R . P G 8
H9TB H 0.4206 1.0000 -0.0535 0.068 Uiso 0.25 1 calc R . P G 8
H9TC H 0.3989 0.9405 -0.0847 0.068 Uiso 0.25 1 calc R . P G 8
C8T C 0.383(2) 0.9010(19) 0.043(2) 0.099(18) Uani 0.25 1 d D U P G 8
H8TA H 0.3610 0.9497 0.0362 0.149 Uiso 0.25 1 calc R . P G 8
H8TB H 0.3706 0.8843 0.0907 0.149 Uiso 0.25 1 calc R . P G 8
H8TC H 0.3428 0.8789 0.0234 0.149 Uiso 0.25 1 calc R . P G 8
C0CA C 0.413(5) 0.637(4) 0.269(3) 0.160(17) Uani 0.25 1 d D U P I 9
H0CA H 0.4596 0.6553 0.2842 0.192 Uiso 0.25 1 calc R . P I 9
C1M C 0.363(5) 0.677(3) 0.223(3) 0.162(16) Uani 0.25 1 d DG U P I 9
C2M C 0.294(5) 0.651(3) 0.201(3) 0.162(16) Uani 0.25 1 d DG U P I 9
C3M C 0.276(5) 0.585(3) 0.224(3) 0.163(17) Uani 0.25 1 d DG U P I 9
H3M H 0.2286 0.5671 0.2090 0.196 Uiso 0.25 1 calc R . P I 9
C4M C 0.325(6) 0.545(3) 0.270(3) 0.161(17) Uani 0.25 1 d G U P I 9
H4M H 0.3124 0.5002 0.2861 0.194 Uiso 0.25 1 calc R . P I 9
C5M C 0.394(5) 0.571(3) 0.292(3) 0.161(17) Uani 0.25 1 d G U P I 9
H5M H 0.4279 0.5443 0.3237 0.193 Uiso 0.25 1 calc R . P I 9
C1S C 0.762(3) 0.545(3) 0.5157(19) 0.16(2) Uani 0.2 1 d D U P J 3
C6S C 0.849(3) 0.534(3) 0.463(2) 0.16(2) Uani 0.2 1 d DG U P J 3
H6S H 0.8730 0.4903 0.4515 0.195 Uiso 0.2 1 calc R . P J 3
C5S C 0.899(3) 0.588(4) 0.426(2) 0.16(2) Uani 0.2 1 d G U P J 3
H5S H 0.9580 0.5808 0.3899 0.196 Uiso 0.2 1 calc R . P J 3
C4S C 0.863(4) 0.652(3) 0.443(3) 0.16(2) Uani 0.2 1 d G U P J 3
H4S H 0.8976 0.6890 0.4176 0.197 Uiso 0.2 1 calc R . P J 3
C3S C 0.777(4) 0.663(3) 0.496(3) 0.16(2) Uani 0.2 1 d DG U P J 3
H3S H 0.7524 0.7067 0.5068 0.197 Uiso 0.2 1 calc R . P J 3
C2S C 0.726(3) 0.609(3) 0.5321(18) 0.16(2) Uani 0.2 1 d DG U P J 3
C2V C 0.190(2) 0.836(2) 0.4087(16) 0.151(15) Uani 0.25 1 d D U P K 10
C1V C 0.154(3) 0.789(3) 0.3845(19) 0.152(15) Uani 0.25 1 d DG U P K 10
C6V C 0.173(4) 0.721(3) 0.408(3) 0.153(16) Uani 0.25 1 d DG U P K 10
H6V H 0.1485 0.6890 0.3920 0.184 Uiso 0.25 1 calc R . P K 10
C5V C 0.228(4) 0.700(2) 0.456(3) 0.152(16) Uani 0.25 1 d G U P K 10
H5V H 0.2411 0.6535 0.4728 0.183 Uiso 0.25 1 calc R . P K 10
C4V C 0.264(3) 0.747(3) 0.481(2) 0.152(16) Uani 0.25 1 d G U P K 10
H4V H 0.3017 0.7324 0.5134 0.182 Uiso 0.25 1 calc R . P K 10
C3V C 0.245(3) 0.815(3) 0.4567(19) 0.151(16) Uani 0.25 1 d DG U P K 10
H3V H 0.2696 0.8469 0.4732 0.181 Uiso 0.25 1 calc R . P K 10
C7V C 0.094(4) 0.807(4) 0.333(2) 0.16(2) Uani 0.25 1 d D U P K 10
H7VA H 0.0413 0.8457 0.3438 0.237 Uiso 0.25 1 calc R . P K 10
H7VB H 0.0613 0.7689 0.3321 0.237 Uiso 0.25 1 calc R . P K 10
H7VC H 0.1409 0.8191 0.2888 0.237 Uiso 0.25 1 calc R . P K 10
C8V C 0.169(3) 0.908(3) 0.382(2) 0.149(19) Uani 0.25 1 d D U P K 10
H8VA H 0.2293 0.9299 0.3758 0.223 Uiso 0.25 1 calc R . P K 10
H8VB H 0.1101 0.9296 0.4140 0.223 Uiso 0.25 1 calc R . P K 10
H8VC H 0.1520 0.9124 0.3393 0.223 Uiso 0.25 1 calc R . P K 10
C7M C 0.239(6) 0.691(4) 0.152(4) 0.16(2) Uani 0.25 1 d D U P I 9
H7MA H 0.1650 0.6946 0.1721 0.241 Uiso 0.25 1 calc R . P I 9
H7MB H 0.2567 0.6686 0.1121 0.241 Uiso 0.25 1 calc R . P I 9
H7MC H 0.2602 0.7359 0.1388 0.241 Uiso 0.25 1 calc R . P I 9
C7S C 0.710(5) 0.490(3) 0.554(3) 0.15(2) Uani 0.2 1 d D U P J 3
H7SA H 0.6529 0.5057 0.5902 0.230 Uiso 0.2 1 calc R . P J 3
H7SB H 0.7577 0.4552 0.5726 0.230 Uiso 0.2 1 calc R . P J 3
H7SC H 0.6820 0.4703 0.5246 0.230 Uiso 0.2 1 calc R . P J 3
C6M C 0.371(7) 0.747(3) 0.208(5) 0.17(2) Uani 0.25 1 d D U P I 9
H6MA H 0.4353 0.7552 0.2148 0.259 Uiso 0.25 1 calc R . P I 9
H6MB H 0.3125 0.7718 0.2379 0.259 Uiso 0.25 1 calc R . P I 9
H6MC H 0.3692 0.7637 0.1616 0.259 Uiso 0.25 1 calc R . P I 9
C8S C 0.638(3) 0.619(4) 0.587(2) 0.17(2) Uani 0.2 1 d D U P J 3
H8SA H 0.5808 0.6010 0.5796 0.252 Uiso 0.2 1 calc R . P J 3
H8SB H 0.6186 0.6670 0.5892 0.252 Uiso 0.2 1 calc R . P J 3
H8SC H 0.6534 0.5953 0.6283 0.252 Uiso 0.2 1 calc R . P J 3
C8O C 0.946(3) 0.727(2) 0.256(2) 0.18(3) Uani 0.47(4) 1 d D U P B 6
H8OA H 0.9328 0.7667 0.2787 0.274 Uiso 0.47(4) 1 calc GR . P B 6
H8OB H 1.0096 0.7288 0.2200 0.274 Uiso 0.47(4) 1 calc GR . P B 6
H8OC H 0.9524 0.6864 0.2881 0.274 Uiso 0.47(4) 1 calc GR . P B 6
S3H S 0.578(3) 1.063(3) 0.632(3) 0.30(4) Uani 0.33(2) 1 d . . P F 2
C2H C 0.502(4) 1.018(3) 0.642(3) 0.049(16) Uani 0.33(2) 1 d . U P F 2

loop_
_atom_site_aniso_label
_atom_site_aniso_U_11
_atom_site_aniso_U_22
_atom_site_aniso_U_33
_atom_site_aniso_U_23
_atom_site_aniso_U_13
_atom_site_aniso_U_12
Co1 0.0633(16) 0.0302(12) 0.0282(11) -0.0081(10) -0.0230(11) 0.0106(11)
Co2 0.0762(18) 0.0260(12) 0.0268(11) -0.0075(10) -0.0231(11) 0.0157(11)
S3F 0.113(4) 0.110(4) 0.093(4) -0.034(3) 0.014(3) -0.046(4)
S3I 0.120(5) 0.121(5) 0.111(4) -0.026(4) 0.017(4) -0.057(4)
S3J 0.118(5) 0.143(6) 0.197(8) 0.044(5) -0.078(5) -0.047(5)
N1D 0.064(8) 0.023(6) 0.028(6) -0.015(5) -0.020(6) 0.010(5)
N1A 0.059(8) 0.034(7) 0.033(6) -0.004(5) -0.022(6) -0.005(6)
N16E 0.060(9) 0.029(6) 0.029(7) -0.006(5) -0.009(6) 0.013(6)
N9A 0.063(9) 0.048(7) 0.050(8) -0.018(6) -0.022(7) -0.002(6)
N16D 0.053(7) 0.040(6) 0.032(6) 0.003(5) -0.034(5) -0.009(5)
N16A 0.053(9) 0.047(7) 0.032(7) 0.004(6) -0.021(6) 0.004(6)
N12D 0.085(10) 0.033(7) 0.084(10) -0.004(7) -0.064(8) 0.003(7)
N1E 0.053(8) 0.041(7) 0.031(7) 0.000(6) -0.011(6) 0.020(6)
N16C 0.043(12) 0.042(12) 0.043(12) -0.003(8) -0.014(9) 0.001(8)
C17C 0.063(14) 0.057(14) 0.063(14) -0.010(9) -0.014(9) -0.003(9)
C18C 0.066(14) 0.059(13) 0.066(14) -0.017(9) -0.014(9) -0.009(9)
C13C 0.039(12) 0.029(11) 0.037(11) -0.014(8) -0.009(9) -0.001(9)
C14C 0.029(11) 0.022(10) 0.034(11) -0.009(8) -0.002(8) -0.001(8)
C15C 0.032(11) 0.030(12) 0.029(12) -0.003(8) -0.005(9) -0.010(8)
N1I 0.088(11) 0.027(7) 0.034(7) -0.010(6) -0.012(7) 0.010(7)
N1J 0.067(10) 0.046(8) 0.022(6) -0.003(5) -0.007(6) -0.002(7)
N12A 0.086(10) 0.043(7) 0.038(7) -0.019(6) -0.020(7) 0.005(7)
N8A 0.070(10) 0.057(8) 0.052(8) -0.038(7) -0.014(7) 0.005(7)
N1C 0.022(11) 0.022(10) 0.029(11) -0.006(8) -0.009(8) -0.004(8)
C2C 0.024(11) 0.017(11) 0.024(11) -0.004(8) -0.002(8) -0.009(8)
C3C 0.030(11) 0.022(10) 0.039(11) -0.007(8) -0.008(8) -0.016(8)
C4C 0.025(11) 0.029(11) 0.029(11) -0.012(8) -0.004(8) -0.002(8)
C5C 0.051(14) 0.050(13) 0.052(13) -0.011(9) -0.007(9) -0.004(9)
C6C 0.058(15) 0.065(15) 0.058(15) -0.012(9) -0.020(10) -0.007(9)
N11D 0.086(10) 0.036(7) 0.091(10) 0.005(7) -0.079(9) 0.001(7)
N11A 0.085(11) 0.065(9) 0.054(8) -0.035(7) -0.024(8) 0.000(8)
N1G 0.058(8) 0.035(7) 0.040(7) -0.006(6) -0.028(7) 0.012(6)
C2A 0.054(10) 0.038(8) 0.044(9) -0.015(7) -0.027(7) 0.004(8)
N12E 0.080(8) 0.065(8) 0.056(7) 0.011(6) -0.032(6) 0.028(7)
N8D 0.104(11) 0.033(7) 0.082(10) -0.003(7) -0.061(9) 0.013(7)
C15D 0.051(8) 0.033(7) 0.055(8) -0.011(6) -0.027(7) -0.008(6)
N9E 0.071(7) 0.100(9) 0.058(7) 0.021(7) -0.035(6) 0.019(7)
N1F 0.078(10) 0.036(7) 0.029(7) -0.003(6) -0.018(6) 0.002(7)
C14D 0.055(8) 0.037(7) 0.055(8) -0.002(6) -0.028(7) -0.007(7)
C3A 0.045(9) 0.034(8) 0.057(10) -0.004(7) -0.023(8) 0.005(7)
N9D 0.109(11) 0.035(8) 0.074(9) -0.008(7) -0.056(9) 0.012(7)
N11E 0.081(8) 0.068(8) 0.060(7) 0.002(6) -0.026(6) 0.022(7)
C4D 0.052(9) 0.027(8) 0.046(9) 0.000(6) -0.026(7) -0.006(7)
C7E 0.065(10) 0.038(9) 0.049(9) -0.001(7) -0.016(8) 0.015(7)
N8E 0.069(7) 0.087(9) 0.059(7) 0.031(7) -0.033(6) 0.024(7)
C2F 0.101(14) 0.015(7) 0.045(9) -0.006(7) -0.036(10) -0.005(8)
C5D 0.065(10) 0.034(8) 0.055(9) -0.007(7) -0.034(8) -0.009(7)
C15A 0.062(10) 0.048(9) 0.053(9) -0.024(8) -0.043(8) 0.023(8)
C17D 0.063(8) 0.036(7) 0.043(7) 0.002(6) -0.035(7) 0.004(7)
C13D 0.055(8) 0.026(7) 0.051(7) -0.004(6) -0.037(6) -0.006(6)
C2E 0.041(9) 0.053(9) 0.042(9) -0.009(7) -0.010(7) -0.011(7)
C6D 0.068(10) 0.021(8) 0.059(9) -0.021(7) -0.039(8) 0.016(7)
C3E 0.065(11) 0.041(9) 0.035(8) 0.006(7) -0.027(8) 0.003(8)
C17E 0.054(10) 0.065(10) 0.042(9) -0.004(8) -0.020(8) 0.001(8)
C7A 0.087(13) 0.028(8) 0.036(9) -0.007(7) -0.016(9) -0.011(9)
C10A 0.064(11) 0.039(9) 0.034(8) -0.012(7) -0.012(8) -0.001(8)
C4E 0.041(9) 0.038(8) 0.055(10) 0.002(7) -0.026(8) 0.020(7)
C13A 0.079(12) 0.038(8) 0.024(8) -0.007(7) -0.018(8) -0.004(8)
C18E 0.047(11) 0.084(12) 0.043(9) 0.004(8) -0.027(8) -0.002(9)
C14A 0.066(12) 0.057(10) 0.042(9) -0.021(8) -0.020(8) 0.001(9)
C2D 0.118(15) 0.034(8) 0.045(9) -0.003(7) -0.044(10) -0.013(9)
C6A 0.051(10) 0.045(9) 0.055(10) -0.007(8) -0.019(8) 0.003(8)
C10D 0.072(11) 0.022(8) 0.051(9) 0.000(6) -0.042(8) 0.010(7)
C17A 0.066(12) 0.042(9) 0.051(9) -0.014(8) -0.031(8) -0.005(8)
C5A 0.069(11) 0.041(9) 0.035(8) -0.018(7) -0.015(8) -0.005(8)
C18D 0.069(9) 0.035(7) 0.061(8) -0.004(6) -0.035(7) -0.013(7)
C10E 0.053(9) 0.061(10) 0.053(9) 0.013(8) -0.027(8) 0.016(8)
C18A 0.089(13) 0.039(9) 0.046(9) -0.032(8) -0.004(9) 0.006(8)
C4A 0.045(10) 0.043(9) 0.047(9) -0.008(7) -0.016(8) -0.012(8)
C7D 0.061(10) 0.039(9) 0.052(9) -0.004(7) -0.044(8) 0.009(8)
C6E 0.068(12) 0.058(10) 0.040(9) 0.018(8) -0.010(8) 0.000(9)
C15E 0.061(12) 0.053(10) 0.050(10) 0.000(8) -0.010(9) 0.024(9)
C3D 0.092(13) 0.050(10) 0.054(10) -0.017(8) -0.041(9) -0.008(9)
C13E 0.040(10) 0.066(10) 0.044(9) -0.006(8) -0.013(8) 0.001(8)
C2J 0.090(14) 0.019(8) 0.050(10) -0.007(7) -0.007(10) 0.014(9)
C2I 0.110(16) 0.050(11) 0.059(11) -0.035(10) -0.036(11) 0.011(11)
C5E 0.058(10) 0.052(10) 0.051(10) 0.010(8) -0.012(8) 0.020(8)
C14E 0.049(10) 0.088(13) 0.063(11) 0.020(10) -0.022(9) 0.009(9)
C1N 0.113(10) 0.069(9) 0.086(9) -0.012(7) -0.015(8) -0.021(8)
C2N 0.129(11) 0.103(11) 0.122(11) -0.010(9) -0.019(9) -0.020(9)
C3N 0.146(12) 0.131(12) 0.132(12) -0.006(9) -0.031(9) -0.042(9)
C4N 0.129(11) 0.094(10) 0.109(11) -0.007(8) -0.017(9) -0.035(9)
C5N 0.120(11) 0.087(10) 0.105(10) 0.001(8) -0.008(8) -0.026(8)
C6N 0.119(11) 0.106(11) 0.107(11) 0.001(8) -0.022(8) -0.023(9)
C10C 0.067(13) 0.056(13) 0.051(13) -0.010(9) -0.014(9) -0.016(9)
N11C 0.096(14) 0.084(14) 0.088(14) -0.019(9) -0.013(9) -0.010(9)
N12C 0.100(15) 0.089(14) 0.095(14) -0.022(9) -0.017(9) -0.017(10)
C7C 0.043(11) 0.029(11) 0.042(11) -0.004(8) 0.003(8) -0.014(9)
N8C 0.049(11) 0.046(11) 0.048(11) -0.016(8) 0.000(8) -0.002(8)
N9C 0.054(11) 0.029(10) 0.049(11) -0.028(8) 0.004(8) -0.006(8)
C1R 0.069(10) 0.148(13) 0.114(12) 0.021(10) 0.006(8) -0.001(10)
C2R 0.061(9) 0.149(13) 0.108(11) 0.026(10) 0.008(8) 0.001(10)
C3R 0.064(10) 0.150(13) 0.107(12) 0.025(11) 0.013(9) 0.005(10)
C4R 0.068(10) 0.155(14) 0.111(12) 0.026(11) 0.020(9) 0.002(10)
C5R 0.077(10) 0.158(14) 0.111(12) 0.023(11) 0.017(9) 0.005(11)
C6R 0.077(10) 0.157(13) 0.116(12) 0.018(11) 0.013(9) 0.000(10)
C7N 0.22(2) 0.142(17) 0.132(16) -0.030(14) -0.028(15) -0.048(15)
C8R 0.100(16) 0.166(19) 0.121(18) 0.011(16) 0.001(15) 0.000(15)
C1L 0.130(11) 0.127(11) 0.128(10) -0.023(7) -0.037(7) -0.021(7)
C6L 0.131(11) 0.127(11) 0.130(11) -0.025(7) -0.036(7) -0.021(7)
C5L 0.133(11) 0.130(11) 0.131(11) -0.021(7) -0.036(7) -0.021(7)
C4L 0.132(11) 0.130(11) 0.130(11) -0.021(7) -0.037(7) -0.019(7)
C3L 0.131(11) 0.131(11) 0.128(10) -0.023(7) -0.037(7) -0.020(7)
C2L 0.129(10) 0.127(10) 0.127(11) -0.023(7) -0.037(7) -0.021(7)
C7R 0.094(15) 0.149(19) 0.146(18) 0.014(16) -0.023(15) -0.005(15)
C3Q 0.078(8) 0.070(8) 0.071(8) -0.009(6) -0.017(6) -0.011(7)
C4Q 0.078(8) 0.072(8) 0.073(8) -0.008(6) -0.015(6) -0.011(7)
C5Q 0.075(8) 0.068(8) 0.071(8) -0.007(6) -0.015(6) -0.008(6)
C6Q 0.074(8) 0.070(8) 0.070(8) -0.009(6) -0.015(6) -0.009(7)
C1Q 0.074(8) 0.071(8) 0.070(8) -0.010(6) -0.011(6) -0.010(6)
C2Q 0.077(8) 0.070(8) 0.069(8) -0.011(6) -0.015(6) -0.012(6)
N16B 0.017(8) 0.018(8) 0.028(9) -0.004(6) -0.006(7) -0.012(7)
C17B 0.035(10) 0.026(9) 0.036(10) -0.006(7) -0.008(8) -0.014(8)
C18B 0.050(11) 0.030(9) 0.040(10) -0.008(8) -0.003(8) -0.007(8)
C13B 0.037(10) 0.031(10) 0.035(10) -0.013(8) -0.006(8) -0.002(8)
C14B 0.057(12) 0.055(12) 0.062(12) -0.011(9) -0.017(9) -0.005(9)
C15B 0.044(11) 0.037(11) 0.041(11) -0.005(8) -0.006(8) -0.006(8)
C7B 0.051(11) 0.045(10) 0.043(10) -0.001(8) -0.008(8) -0.016(8)
N8B 0.077(11) 0.063(11) 0.062(11) -0.016(8) -0.013(8) -0.006(8)
N9B 0.058(10) 0.052(10) 0.053(10) -0.014(8) -0.016(8) -0.002(8)
C10B 0.058(11) 0.042(10) 0.051(11) 0.007(8) -0.006(8) -0.004(8)
N11B 0.090(12) 0.064(11) 0.064(11) -0.029(8) 0.001(8) -0.010(8)
N12B 0.096(12) 0.060(11) 0.070(11) -0.018(8) -0.006(9) -0.009(9)
N1B 0.023(10) 0.037(10) 0.028(10) -0.004(7) -0.002(7) -0.004(7)
C2B 0.050(11) 0.038(11) 0.035(11) -0.007(8) -0.025(8) -0.003(8)
C3B 0.039(11) 0.032(10) 0.038(10) -0.008(8) -0.011(8) -0.003(8)
C4B 0.031(10) 0.031(10) 0.042(10) -0.006(8) -0.002(8) -0.004(8)
C5B 0.036(10) 0.029(10) 0.029(10) -0.004(8) 0.006(8) -0.005(8)
C6B 0.031(10) 0.020(9) 0.022(10) 0.003(7) 0.001(7) -0.001(7)
C8N 0.20(4) 0.20(4) 0.21(4) -0.02(2) -0.04(2) -0.02(2)
S3G 0.097(7) 0.124(9) 0.082(7) 0.043(5) -0.011(5) -0.015(5)
C2G 0.037(10) 0.034(9) 0.029(9) -0.003(8) -0.007(7) -0.004(8)
C7T 0.076(11) 0.074(11) 0.076(11) -0.015(7) -0.024(7) -0.012(7)
C5T 0.072(10) 0.073(10) 0.073(10) -0.014(7) -0.023(7) -0.012(7)
C4T 0.072(10) 0.071(10) 0.073(10) -0.013(7) -0.026(7) -0.012(7)
C3T 0.074(10) 0.070(10) 0.073(10) -0.014(7) -0.025(7) -0.013(7)
C2T 0.073(10) 0.068(10) 0.072(10) -0.016(7) -0.026(7) -0.012(7)
C1T 0.077(10) 0.072(10) 0.076(10) -0.017(7) -0.024(7) -0.013(7)
C8Q 0.094(18) 0.073(16) 0.084(17) -0.019(15) 0.001(16) -0.008(16)
C7Q 0.065(16) 0.082(17) 0.079(17) -0.006(15) -0.002(15) -0.029(14)
C8L 0.11(2) 0.13(2) 0.13(2) -0.006(17) -0.059(18) -0.034(17)
C7L 0.10(2) 0.11(2) 0.12(2) -0.002(17) -0.033(17) -0.013(17)
C6U 0.095(15) 0.096(15) 0.099(15) -0.019(9) -0.027(9) -0.016(9)
C5U 0.103(15) 0.103(15) 0.104(15) -0.019(9) -0.029(9) -0.014(9)
C4U 0.110(15) 0.108(15) 0.110(15) -0.020(9) -0.025(9) -0.016(9)
C3U 0.103(15) 0.102(15) 0.104(15) -0.022(9) -0.027(9) -0.017(9)
C2U 0.093(14) 0.089(14) 0.092(14) -0.022(8) -0.030(9) -0.017(9)
C1U 0.094(14) 0.091(14) 0.095(14) -0.021(9) -0.028(9) -0.017(9)
C8U 0.08(2) 0.07(2) 0.08(2) -0.041(16) -0.026(16) -0.035(16)
C7U 0.10(2) 0.09(2) 0.10(2) -0.026(17) -0.035(17) -0.025(17)
C9T 0.048(19) 0.044(19) 0.052(19) -0.006(15) -0.031(15) 0.002(15)
C8T 0.10(2) 0.10(2) 0.10(2) -0.017(17) -0.030(17) -0.014(17)
C0CA 0.14(2) 0.17(2) 0.14(2) -0.048(19) -0.002(17) 0.014(19)
C1M 0.15(2) 0.17(2) 0.14(2) -0.048(19) 0.000(17) 0.015(18)
C2M 0.15(2) 0.17(2) 0.14(2) -0.049(19) 0.001(17) 0.015(18)
C3M 0.15(2) 0.17(2) 0.14(2) -0.048(19) -0.002(17) 0.016(19)
C4M 0.15(2) 0.18(2) 0.14(2) -0.047(19) -0.006(17) 0.015(19)
C5M 0.15(2) 0.18(2) 0.14(2) -0.047(19) -0.006(17) 0.015(19)
C1S 0.17(3) 0.15(3) 0.17(3) -0.019(19) -0.036(19) -0.036(19)
C6S 0.17(3) 0.15(3) 0.17(3) -0.02(2) -0.034(19) -0.04(2)
C5S 0.17(3) 0.15(3) 0.17(3) -0.02(2) -0.032(19) -0.04(2)
C4S 0.17(3) 0.15(3) 0.17(3) -0.02(2) -0.032(19) -0.04(2)
C3S 0.17(3) 0.15(3) 0.17(3) -0.02(2) -0.032(19) -0.04(2)
C2S 0.17(3) 0.15(3) 0.17(3) -0.019(19) -0.034(19) -0.035(19)
C2V 0.12(2) 0.17(2) 0.14(2) -0.036(19) 0.022(16) -0.035(18)
C1V 0.12(2) 0.17(2) 0.14(2) -0.034(19) 0.024(16) -0.034(18)
C6V 0.12(2) 0.17(2) 0.14(2) -0.035(19) 0.022(16) -0.035(18)
C5V 0.12(2) 0.17(2) 0.14(2) -0.036(19) 0.020(17) -0.037(18)
C4V 0.12(2) 0.17(2) 0.14(2) -0.036(19) 0.019(16) -0.038(19)
C3V 0.12(2) 0.17(2) 0.14(2) -0.036(19) 0.020(16) -0.037(18)
C7V 0.12(3) 0.18(3) 0.14(3) -0.03(3) 0.04(2) -0.03(3)
C8V 0.11(3) 0.17(3) 0.15(3) -0.04(3) 0.03(2) -0.05(3)
C7M 0.15(3) 0.17(3) 0.13(3) -0.05(3) 0.01(2) 0.02(3)
C7S 0.16(3) 0.15(3) 0.16(3) -0.01(3) -0.05(3) -0.04(3)
C6M 0.15(3) 0.19(3) 0.14(3) -0.04(3) 0.00(2) 0.02(3)
C8S 0.18(3) 0.16(3) 0.17(3) -0.02(3) -0.04(3) -0.04(3)
C8O 0.18(4) 0.18(3) 0.18(4) 0.004(19) -0.05(2) -0.04(2)
S3H 0.20(4) 0.30(5) 0.40(8) 0.04(6) -0.07(5) -0.14(4)
C2H 0.046(18) 0.048(18) 0.052(18) -0.003(10) -0.010(10) -0.011(10)

loop_
_atom_type_symbol
_atom_type_description
_atom_type_scat_dispersion_real
_atom_type_scat_dispersion_imag
_atom_type_scat_source
C C 0.0181 0.0091 'International Tables Vol C Tables 4.2.6.8 and 6.1.1.4'
H H 0.0000 0.0000 'International Tables Vol C Tables 4.2.6.8 and 6.1.1.4'
Co Co -2.3653 3.6143 'International Tables Vol C Tables 4.2.6.8 and 6.1.1.4'
N N 0.0311 0.0180 'International Tables Vol C Tables 4.2.6.8 and 6.1.1.4'
S S 0.3331 0.5567 'International Tables Vol C Tables 4.2.6.8 and 6.1.1.4'

loop_
_geom_angle_atom_site_label_1
_geom_angle_atom_site_label_2
_geom_angle_atom_site_label_3
_geom_angle
_geom_angle_site_symmetry_1
_geom_angle_site_symmetry_3
_geom_angle_publ_flag
N1A Co1 N16E 90.0(4) . 1_556 ?
N1A Co1 N16D 89.0(4) . 1_465 ?
N16E Co1 N16D 178.7(4) 1_556 1_465 ?
N1C Co1 N1A 174.3(7) . . ?
N1C Co1 N16E 88.7(7) . 1_556 ?
N1C Co1 N16D 92.2(7) . 1_465 ?
N1G Co1 N1A 90.8(4) . . ?
N1G Co1 N16E 89.8(4) . 1_556 ?
N1G Co1 N16D 89.5(4) . 1_465 ?
N1G Co1 N1C 83.6(7) . . ?
N1G Co1 N1B 95.5(6) . . ?
N1F Co1 N1A 88.4(4) . . ?
N1F Co1 N16E 91.1(4) . 1_556 ?
N1F Co1 N16D 89.6(4) . 1_465 ?
N1F Co1 N1C 97.2(7) . . ?
N1F Co1 N1G 178.8(4) . . ?
N1F Co1 N1B 85.2(6) . . ?
N1B Co1 N1A 173.4(6) . . ?
N1B Co1 N16E 92.1(6) . 1_556 ?
N1B Co1 N16D 89.0(6) . 1_465 ?
N1D Co2 N16A 91.6(4) . 1_644 ?
N1D Co2 N1E 178.1(4) . . ?
N1D Co2 N16C 84.0(7) . . ?
N1D Co2 N16B 90.9(5) . . ?
N16A Co2 N1E 90.3(4) 1_644 . ?
N16A Co2 N16C 171.1(7) 1_644 . ?
N16A Co2 N16B 174.7(6) 1_644 . ?
N1E Co2 N16C 94.3(7) . . ?
N1E Co2 N16B 87.2(5) . . ?
N1I Co2 N1D 91.2(4) . . ?
N1I Co2 N16A 90.4(4) . 1_644 ?
N1I Co2 N1E 89.3(5) . . ?
N1I Co2 N16C 82.1(7) . . ?
N1I Co2 N16B 94.3(5) . . ?
N1J Co2 N1D 89.9(4) . . ?
N1J Co2 N16A 90.4(5) . 1_644 ?
N1J Co2 N1E 89.6(5) . . ?
N1J Co2 N16C 97.2(7) . . ?
N1J Co2 N1I 178.7(5) . . ?
N1J Co2 N16B 84.9(5) . . ?
C6D N1D Co2 121.7(8) . . ?
C2D N1D Co2 121.1(9) . . ?
C2D N1D C6D 117.2(11) . . ?
C2A N1A Co1 122.0(8) . . ?
C6A N1A Co1 121.1(10) . . ?
C6A N1A C2A 116.9(12) . . ?
C17E N16E Co1 121.7(10) . 1_554 ?
C15E N16E Co1 122.0(9) . 1_554 ?
C15E N16E C17E 116.2(12) . . ?
C10A N9A N8A 114.8(12) . . ?
C15D N16D Co1 119.1(8) . 1_645 ?
C17D N16D Co1 123.2(9) . 1_645 ?
C17D N16D C15D 117.4(11) . . ?
C15A N16A Co2 120.8(10) . 1_466 ?
C15A N16A C17A 117.8(12) . . ?
C17A N16A Co2 121.3(9) . 1_466 ?
N11D N12D C7D 118.4(11) . . ?
C2E N1E Co2 121.6(10) . . ?
C2E N1E C6E 117.7(11) . . ?
C6E N1E Co2 120.6(9) . . ?
C17C N16C Co2 122.9(12) . . ?
C17C N16C C15C 120.0 . . ?
C15C N16C Co2 116.5(12) . . ?
N16C C17C H17C 120.0 . . ?
C18C C17C N16C 120.0 . . ?
C18C C17C H17C 120.0 . . ?
C17C C18C H18C 120.0 . . ?
C13C C18C C17C 120.0 . . ?
C13C C18C H18C 120.0 . . ?
C18C C13C C14C 120.0 . . ?
C10C C13C C18C 114.0(16) . . ?
C10C C13C C14C 126.0(16) . . ?
C13C C14C H14C 120.0 . . ?
C13C C14C C15C 120.0 . . ?
C15C C14C H14C 120.0 . . ?
N16C C15C H15C 120.0 . . ?
C14C C15C N16C 120.0 . . ?
C14C C15C H15C 120.0 . . ?
C2I N1I Co2 154.6(12) . . ?
C2J N1J Co2 162.4(13) . . ?
C7A N12A N11A 118.0(13) . . ?
C7A N8A N9A 118.6(12) . . ?
C2C N1C Co1 113.3(11) . . ?
C2C N1C C6C 120.0 . . ?
C6C N1C Co1 126.5(11) . . ?
N1C C2C H2C 120.0 . . ?
C3C C2C N1C 120.0 . . ?
C3C C2C H2C 120.0 . . ?
C2C C3C H3C 120.0 . . ?
C4C C3C C2C 120.0 . . ?
C4C C3C H3C 120.0 . . ?
C5C C4C C3C 120.0 . . ?
C7C C4C C3C 119.2(16) . . ?
C7C C4C C5C 120.8(16) . . ?
C4C C5C H5C 120.0 . . ?
C6C C5C C4C 120.0 . . ?
C6C C5C H5C 120.0 . . ?
N1C C6C H6C 120.0 . . ?
C5C C6C N1C 120.0 . . ?
C5C C6C H6C 120.0 . . ?
N12D N11D C10D 117.6(11) . . ?
C10A N11A N12A 115.5(12) . . ?
C2G N1G Co1 156.0(16) . . ?
C2H N1G Co1 166(3) . . ?
N1A C2A H2A 118.5 . . ?
N1A C2A C3A 123.0(12) . . ?
C3A C2A H2A 118.5 . . ?
C7E N12E N11E 116.7(13) . . ?
N9D N8D C7D 116.3(12) . . ?
N16D C15D H15D 118.8 . . ?
N16D C15D C14D 122.4(12) . . ?
C14D C15D H15D 118.8 . . ?
N8E N9E C10E 119.5(13) . . ?
C2F N1F Co1 157.5(11) . . ?
C15D C14D H14D 119.5 . . ?
C13D C14D C15D 121.1(13) . . ?
C13D C14D H14D 119.5 . . ?
C2A C3A H3A 120.1 . . ?
C2A C3A C4A 119.7(13) . . ?
C4A C3A H3A 120.1 . . ?
N8D N9D C10D 117.8(12) . . ?
C10E N11E N12E 117.5(13) . . ?
C5D C4D C7D 121.3(12) . . ?
C5D C4D C3D 118.2(12) . . ?
C3D C4D C7D 120.5(12) . . ?
N12E C7E N8E 125.6(13) . . ?
N12E C7E C4E 116.6(13) . . ?
N8E C7E C4E 117.5(14) . . ?
N9E N8E C7E 116.8(13) . . ?
N1F C2F S3F 178.7(14) . . ?
C4D C5D H5D 120.5 . . ?
C4D C5D C6D 119.0(12) . . ?
C6D C5D H5D 120.5 . . ?
N16A C15A H15A 118.5 . . ?
N16A C15A C14A 122.9(14) . . ?
C14A C15A H15A 118.5 . . ?
N16D C17D H17D 118.1 . . ?
N16D C17D C18D 123.7(13) . . ?
C18D C17D H17D 118.1 . . ?
C14D C13D C10D 122.3(12) . . ?
C14D C13D C18D 116.2(12) . . ?
C18D C13D C10D 121.5(11) . . ?
N1E C2E H2E 119.2 . . ?
N1E C2E C3E 121.6(13) . . ?
C3E C2E H2E 119.2 . . ?
N1D C6D C5D 123.4(12) . . ?
N1D C6D H6D 118.3 . . ?
C5D C6D H6D 118.3 . . ?
C2E C3E H3E 119.8 . . ?
C4E C3E C2E 120.4(13) . . ?
C4E C3E H3E 119.8 . . ?
N16E C17E H17E 118.9 . . ?
N16E C17E C18E 122.1(14) . . ?
C18E C17E H17E 118.9 . . ?
N12A C7A N8A 125.5(14) . . ?
N12A C7A C4A 117.8(15) . . ?
N8A C7A C4A 116.6(13) . . ?
N9A C10A N11A 127.5(13) . . ?
N9A C10A C13A 116.5(14) . . ?
N11A C10A C13A 116.0(13) . . ?
C3E C4E C7E 121.1(13) . . ?
C3E C4E C5E 118.4(12) . . ?
C5E C4E C7E 120.3(13) . . ?
C14A C13A C10A 120.8(14) . . ?
C14A C13A C18A 119.6(13) . . ?
C18A C13A C10A 119.5(15) . . ?
C17E C18E H18E 119.8 . . ?
C13E C18E C17E 120.4(14) . . ?
C13E C18E H18E 119.8 . . ?
C15A C14A H14A 120.5 . . ?
C13A C14A C15A 118.9(14) . . ?
C13A C14A H14A 120.5 . . ?
N1D C2D H2D 118.1 . . ?
N1D C2D C3D 123.8(13) . . ?
C3D C2D H2D 118.1 . . ?
N1A C6A H6A 118.3 . . ?
N1A C6A C5A 123.4(14) . . ?
C5A C6A H6A 118.3 . . ?
N11D C10D N9D 125.2(12) . . ?
N11D C10D C13D 119.4(11) . . ?
N9D C10D C13D 115.4(12) . . ?
N16A C17A H17A 118.5 . . ?
N16A C17A C18A 123.0(14) . . ?
C18A C17A H17A 118.5 . . ?
C6A C5A H5A 120.8 . . ?
C4A C5A C6A 118.4(13) . . ?
C4A C5A H5A 120.8 . . ?
C17D C18D C13D 119.0(12) . . ?
C17D C18D H18D 120.5 . . ?
C13D C18D H18D 120.5 . . ?
N9E C10E C13E 118.4(13) . . ?
N11E C10E N9E 123.1(13) . . ?
N11E C10E C13E 118.5(14) . . ?
C13A C18A C17A 117.6(15) . . ?
C13A C18A H18A 121.2 . . ?
C17A C18A H18A 121.2 . . ?
C3A C4A C7A 122.7(14) . . ?
C3A C4A C5A 118.4(13) . . ?
C5A C4A C7A 118.8(13) . . ?
N12D C7D N8D 124.3(11) . . ?
N12D C7D C4D 119.8(12) . . ?
N8D C7D C4D 115.9(12) . . ?
N1E C6E H6E 117.7 . . ?
N1E C6E C5E 124.5(13) . . ?
C5E C6E H6E 117.7 . . ?
N16E C15E H15E 117.4 . . ?
N16E C15E C14E 125.3(15) . . ?
C14E C15E H15E 117.4 . . ?
C4D C3D H3D 120.8 . . ?
C2D C3D C4D 118.4(13) . . ?
C2D C3D H3D 120.8 . . ?
C18E C13E C10E 121.3(14) . . ?
C18E C13E C14E 116.7(14) . . ?
C14E C13E C10E 122.0(14) . . ?
N1J C2J S3J 178.8(15) . . ?
N1I C2I S3I 176.8(17) . . ?
C4E C5E C6E 117.3(14) . . ?
C4E C5E H5E 121.4 . . ?
C6E C5E H5E 121.4 . . ?
C15E C14E C13E 119.2(15) . . ?
C15E C14E H14E 120.4 . . ?
C13E C14E H14E 120.4 . . ?
C2N C1N C6N 120.0 . . ?
C2N C1N C7N 123.5(17) . . ?
C6N C1N C7N 116.5(17) . . ?
C1N C2N H2N 120.0 . . ?
C1N C2N C8N 120(3) . . ?
C3N C2N C1N 120.0 . . ?
C3N C2N H2N 120.0 . . ?
C3N C2N C8N 120(3) . . ?
C2N C3N H3N 120.0 . . ?
C2N C3N C4N 120.0 . . ?
C4N C3N H3N 120.0 . . ?
C3N C4N H4N 120.0 . . ?
C3N C4N C5N 120.0 . . ?
C5N C4N H4N 120.0 . . ?
C4N C5N H5N 120.0 . . ?
C6N C5N C4N 120.0 . . ?
C6N C5N H5N 120.0 . . ?
C1N C6N H6N 120.0 . . ?
C1N C6N C8O 121(3) . . ?
C5N C6N C1N 120.0 . . ?
C5N C6N H6N 120.0 . . ?
C5N C6N C8O 119(3) . . ?
C13C C10C N11C 120.5(16) . . ?
C13C C10C N9C 119.5(16) . . ?
N11C C10C N9C 120.0 . . ?
N12C N11C C10C 120.0 . . ?
C7C N12C N11C 120.0 . . ?
C4C C7C N12C 116.8(16) . . ?
C4C C7C N8C 122.8(16) . . ?
N12C C7C N8C 120.0 . . ?
C7C N8C N9C 120.0 . . ?
N8C N9C C10C 120.0 . . ?
C2R C1R C6R 120.0 . . ?
C2R C1R C7R 118(2) . . ?
C6R C1R C7R 122(2) . . ?
C1R C2R C3R 120.0 . . ?
C1R C2R C8R 121(2) . . ?
C3R C2R C8R 119(2) . . ?
C2R C3R H3R 120.0 . . ?
C2R C3R C4R 120.0 . . ?
C4R C3R H3R 120.0 . . ?
C3R C4R H4R 120.0 . . ?
C5R C4R C3R 120.0 . . ?
C5R C4R H4R 120.0 . . ?
C4R C5R H5R 120.0 . . ?
C4R C5R C6R 120.0 . . ?
C6R C5R H5R 120.0 . . ?
C1R C6R H6R 120.0 . . ?
C5R C6R C1R 120.0 . . ?
C5R C6R H6R 120.0 . . ?
C1N C7N H7NA 109.5 . . ?
C1N C7N H7NB 109.5 . . ?
C1N C7N H7NC 109.5 . . ?
H7NA C7N H7NB 109.5 . . ?
H7NA C7N H7NC 109.5 . . ?
H7NB C7N H7NC 109.5 . . ?
C2R C8R H8RA 109.5 . . ?
C2R C8R H8RB 109.5 . . ?
C2R C8R H8RC 109.5 . . ?
H8RA C8R H8RB 109.5 . . ?
H8RA C8R H8RC 109.5 . . ?
H8RB C8R H8RC 109.5 . . ?
C6L C1L C2L 120.0 . . ?
C7L C1L C6L 117(3) . . ?
C7L C1L C2L 123(3) . . ?
C1L C6L H6L 120.0 . . ?
C1L C6L C5L 120.0 . . ?
C5L C6L H6L 120.0 . . ?
C6L C5L H5L 120.0 . . ?
C6L C5L C4L 120.0 . . ?
C4L C5L H5L 120.0 . . ?
C5L C4L H4L 120.0 . . ?
C3L C4L C5L 120.0 . . ?
C3L C4L H4L 120.0 . . ?
C4L C3L H3L 120.0 . . ?
C4L C3L C2L 120.0 . . ?
C2L C3L H3L 120.0 . . ?
C3L C2L C1L 120.0 . . ?
C8L C2L C1L 118(4) . . ?
C8L C2L C3L 122(4) . . ?
C1R C7R H7RA 109.5 . . ?
C1R C7R H7RB 109.5 . . ?
C1R C7R H7RC 109.5 . . ?
H7RA C7R H7RB 109.5 . . ?
H7RA C7R H7RC 109.5 . . ?
H7RB C7R H7RC 109.5 . . ?
C4Q C3Q H3Q 120.0 . . ?
C4Q C3Q C2Q 120.0 . . ?
C2Q C3Q H3Q 120.0 . . ?
C3Q C4Q H4Q 120.0 . . ?
C3Q C4Q C5Q 120.0 . . ?
C5Q C4Q H4Q 120.0 . . ?
C4Q C5Q H5Q 120.0 . . ?
C6Q C5Q C4Q 120.0 . . ?
C6Q C5Q H5Q 120.0 . . ?
C5Q C6Q H6Q 120.0 . . ?
C5Q C6Q C1Q 120.0 . . ?
C1Q C6Q H6Q 120.0 . . ?
C6Q C1Q C2Q 120.0 . . ?
C6Q C1Q C7Q 119(2) . . ?
C2Q C1Q C7Q 121(2) . . ?
C3Q C2Q C8Q 117.5(19) . . ?
C1Q C2Q C3Q 120.0 . . ?
C1Q C2Q C8Q 122.4(19) . . ?
C17B N16B Co2 114.1(8) . . ?
C17B N16B C15B 120.0 . . ?
C15B N16B Co2 125.9(8) . . ?
N16B C17B H17B 120.0 . . ?
C18B C17B N16B 120.0 . . ?
C18B C17B H17B 120.0 . . ?
C17B C18B H18B 120.0 . . ?
C13B C18B C17B 120.0 . . ?
C13B C18B H18B 120.0 . . ?
C18B C13B C14B 120.0 . . ?
C10B C13B C18B 118.3(13) . . ?
C10B C13B C14B 121.7(13) . . ?
C13B C14B H14B 120.0 . . ?
C15B C14B C13B 120.0 . . ?
C15B C14B H14B 120.0 . . ?
N16B C15B H15B 120.0 . . ?
C14B C15B N16B 120.0 . . ?
C14B C15B H15B 120.0 . . ?
N8B C7B N12B 120.0 . . ?
C4B C7B N8B 120.4(13) . . ?
C4B C7B N12B 119.3(13) . . ?
N9B N8B C7B 120.0 . . ?
N8B N9B C10B 120.0 . . ?
C13B C10B N9B 121.3(13) . . ?
C13B C10B N11B 118.4(13) . . ?
N11B C10B N9B 120.0 . . ?
C10B N11B N12B 120.0 . . ?
N11B N12B C7B 120.0 . . ?
C2B N1B Co1 123.0(9) . . ?
C2B N1B C6B 120.0 . . ?
C6B N1B Co1 117.0(9) . . ?
N1B C2B H2B 120.0 . . ?
C3B C2B N1B 120.0 . . ?
C3B C2B H2B 120.0 . . ?
C2B C3B H3B 120.0 . . ?
C2B C3B C4B 120.0 . . ?
C4B C3B H3B 120.0 . . ?
C7B C4B C3B 121.2(13) . . ?
C7B C4B C5B 118.7(13) . . ?
C5B C4B C3B 120.0 . . ?
C4B C5B H5B 120.0 . . ?
C6B C5B C4B 120.0 . . ?
C6B C5B H5B 120.0 . . ?
N1B C6B H6B 120.0 . . ?
C5B C6B N1B 120.0 . . ?
C5B C6B H6B 120.0 . . ?
C2N C8N H8NA 109.5 . . ?
C2N C8N H8NB 109.5 . . ?
C2N C8N H8NC 109.5 . . ?
H8NA C8N H8NB 109.5 . . ?
H8NA C8N H8NC 109.5 . . ?
H8NB C8N H8NC 109.5 . . ?
N1G C2G S3G 176(2) . . ?
C5T C7T H7T 120.0 . . ?
C5T C7T C1T 120.0 . . ?
C1T C7T H7T 120.0 . . ?
C7T C5T H5T 120.0 . . ?
C4T C5T C7T 120.0 . . ?
C4T C5T H5T 120.0 . . ?
C5T C4T H4T 120.0 . . ?
C3T C4T C5T 120.0 . . ?
C3T C4T H4T 120.0 . . ?
C4T C3T H3T 120.0 . . ?
C4T C3T C2T 120.0 . . ?
C2T C3T H3T 120.0 . . ?
C3T C2T C1T 120.0 . . ?
C3T C2T C9T 125.7(19) . . ?
C1T C2T C9T 114.3(19) . . ?
C7T C1T C8T 121.3(18) . . ?
C2T C1T C7T 120.0 . . ?
C2T C1T C8T 118.7(18) . . ?
C2Q C8Q H8QA 109.5 . . ?
C2Q C8Q H8QB 109.5 . . ?
C2Q C8Q H8QC 109.5 . . ?
H8QA C8Q H8QB 109.5 . . ?
H8QA C8Q H8QC 109.5 . . ?
H8QB C8Q H8QC 109.5 . . ?
C1Q C7Q H7QA 109.5 . . ?
C1Q C7Q H7QB 109.5 . . ?
C1Q C7Q H7QC 109.5 . . ?
H7QA C7Q H7QB 109.5 . . ?
H7QA C7Q H7QC 109.5 . . ?
H7QB C7Q H7QC 109.5 . . ?
C2L C8L H8LA 109.5 . . ?
C2L C8L H8LB 109.5 . . ?
C2L C8L H8LC 109.5 . . ?
H8LA C8L H8LB 109.5 . . ?
H8LA C8L H8LC 109.5 . . ?
H8LB C8L H8LC 109.5 . . ?
C1L C7L H7LA 109.5 . . ?
C1L C7L H7LB 109.5 . . ?
C1L C7L H7LC 109.5 . . ?
H7LA C7L H7LB 109.5 . . ?
H7LA C7L H7LC 109.5 . . ?
H7LB C7L H7LC 109.5 . . ?
C5U C6U H6U 120.0 . . ?
C5U C6U C1U 120.0 . . ?
C1U C6U H6U 120.0 . . ?
C6U C5U H5U 120.0 . . ?
C4U C5U C6U 120.0 . . ?
C4U C5U H5U 120.0 . . ?
C5U C4U H4U 120.0 . . ?
C3U C4U C5U 120.0 . . ?
C3U C4U H4U 120.0 . . ?
C4U C3U H3U 120.0 . . ?
C2U C3U C4U 120.0 . . ?
C2U C3U H3U 120.0 . . ?
C3U C2U C1U 120.0 . . ?
C3U C2U C8U 113.9(19) . . ?
C1U C2U C8U 125.9(19) . . ?
C2U C1U C6U 120.0 . . ?
C7U C1U C6U 116(2) . . ?
C7U C1U C2U 124(2) . . ?
C2U C8U H8UA 109.5 . . ?
C2U C8U H8UB 109.5 . . ?
C2U C8U H8UC 109.5 . . ?
H8UA C8U H8UB 109.5 . . ?
H8UA C8U H8UC 109.5 . . ?
H8UB C8U H8UC 109.5 . . ?
C1U C7U H7UA 109.5 . . ?
C1U C7U H7UB 109.5 . . ?
C1U C7U H7UC 109.5 . . ?
H7UA C7U H7UB 109.5 . . ?
H7UA C7U H7UC 109.5 . . ?
H7UB C7U H7UC 109.5 . . ?
C2T C9T H9TA 109.5 . . ?
C2T C9T H9TB 109.5 . . ?
C2T C9T H9TC 109.5 . . ?
H9TA C9T H9TB 109.5 . . ?
H9TA C9T H9TC 109.5 . . ?
H9TB C9T H9TC 109.5 . . ?
C1T C8T H8TA 109.5 . . ?
C1T C8T H8TB 109.5 . . ?
C1T C8T H8TC 109.5 . . ?
H8TA C8T H8TB 109.5 . . ?
H8TA C8T H8TC 109.5 . . ?
H8TB C8T H8TC 109.5 . . ?
C1M C0CA H0CA 120.0 . . ?
C1M C0CA C5M 120.0 . . ?
C5M C0CA H0CA 120.0 . . ?
C0CA C1M C2M 120.0 . . ?
C0CA C1M C6M 119(2) . . ?
C2M C1M C6M 121(2) . . ?
C1M C2M C7M 122(2) . . ?
C3M C2M C1M 120.0 . . ?
C3M C2M C7M 118(2) . . ?
C2M C3M H3M 120.0 . . ?
C2M C3M C4M 120.0 . . ?
C4M C3M H3M 120.0 . . ?
C3M C4M H4M 120.0 . . ?
C3M C4M C5M 120.0 . . ?
C5M C4M H4M 120.0 . . ?
C0CA C5M H5M 120.0 . . ?
C4M C5M C0CA 120.0 . . ?
C4M C5M H5M 120.0 . . ?
C6S C1S C2S 120.0 . . ?
C6S C1S C7S 120(2) . . ?
C2S C1S C7S 120(2) . . ?
C1S C6S H6S 120.0 . . ?
C5S C6S C1S 120.0 . . ?
C5S C6S H6S 120.0 . . ?
C6S C5S H5S 120.0 . . ?
C6S C5S C4S 120.0 . . ?
C4S C5S H5S 120.0 . . ?
C5S C4S H4S 120.0 . . ?
C3S C4S C5S 120.0 . . ?
C3S C4S H4S 120.0 . . ?
C4S C3S H3S 120.0 . . ?
C4S C3S C2S 120.0 . . ?
C2S C3S H3S 120.0 . . ?
C1S C2S C8S 119(2) . . ?
C3S C2S C1S 120.0 . . ?
C3S C2S C8S 121(2) . . ?
C1V C2V C3V 120.0 . . ?
C1V C2V C8V 119(2) . . ?
C3V C2V C8V 121(2) . . ?
C2V C1V C6V 120.0 . . ?
C2V C1V C7V 124(3) . . ?
C6V C1V C7V 116(3) . . ?
C1V C6V H6V 120.0 . . ?
C1V C6V C5V 120.0 . . ?
C5V C6V H6V 120.0 . . ?
C6V C5V H5V 120.0 . . ?
C6V C5V C4V 120.0 . . ?
C4V C5V H5V 120.0 . . ?
C5V C4V H4V 120.0 . . ?
C3V C4V C5V 120.0 . . ?
C3V C4V H4V 120.0 . . ?
C2V C3V H3V 120.0 . . ?
C4V C3V C2V 120.0 . . ?
C4V C3V H3V 120.0 . . ?
C1V C7V H7VA 109.5 . . ?
C1V C7V H7VB 109.5 . . ?
C1V C7V H7VC 109.5 . . ?
H7VA C7V H7VB 109.5 . . ?
H7VA C7V H7VC 109.5 . . ?
H7VB C7V H7VC 109.5 . . ?
C2V C8V H8VA 109.5 . . ?
C2V C8V H8VB 109.5 . . ?
C2V C8V H8VC 109.5 . . ?
H8VA C8V H8VB 109.5 . . ?
H8VA C8V H8VC 109.5 . . ?
H8VB C8V H8VC 109.5 . . ?
C2M C7M H7MA 109.5 . . ?
C2M C7M H7MB 109.5 . . ?
C2M C7M H7MC 109.5 . . ?
H7MA C7M H7MB 109.5 . . ?
H7MA C7M H7MC 109.5 . . ?
H7MB C7M H7MC 109.5 . . ?
C1S C7S H7SA 109.5 . . ?
C1S C7S H7SB 109.5 . . ?
C1S C7S H7SC 109.5 . . ?
H7SA C7S H7SB 109.5 . . ?
H7SA C7S H7SC 109.5 . . ?
H7SB C7S H7SC 109.5 . . ?
C1M C6M H6MA 109.5 . . ?
C1M C6M H6MB 109.5 . . ?
C1M C6M H6MC 109.5 . . ?
H6MA C6M H6MB 109.5 . . ?
H6MA C6M H6MC 109.5 . . ?
H6MB C6M H6MC 109.5 . . ?
C2S C8S H8SA 109.5 . . ?
C2S C8S H8SB 109.5 . . ?
C2S C8S H8SC 109.5 . . ?
H8SA C8S H8SB 109.5 . . ?
H8SA C8S H8SC 109.5 . . ?
H8SB C8S H8SC 109.5 . . ?
C6N C8O H8OA 109.5 . . ?
C6N C8O H8OB 109.5 . . ?
C6N C8O H8OC 109.5 . . ?
H8OA C8O H8OB 109.5 . . ?
H8OA C8O H8OC 109.5 . . ?
H8OB C8O H8OC 109.5 . . ?
N1G C2H S3H 167(5) . . ?

loop_
_geom_bond_atom_site_label_1
_geom_bond_atom_site_label_2
_geom_bond_distance
_geom_bond_site_symmetry_2
_geom_bond_publ_flag
Co1 N1A 2.184(11) . ?
Co1 N16E 2.191(11) 1_556 ?
Co1 N16D 2.202(10) 1_465 ?
Co1 N1C 2.179(15) . ?
Co1 N1G 2.089(13) . ?
Co1 N1F 2.062(14) . ?
Co1 N1B 2.166(12) . ?
Co2 N1D 2.162(10) . ?
Co2 N16A 2.182(12) 1_644 ?
Co2 N1E 2.194(10) . ?
Co2 N16C 2.204(15) . ?
Co2 N1I 2.058(14) . ?
Co2 N1J 2.056(14) . ?
Co2 N16B 2.206(11) . ?
S3F C2F 1.613(19) . ?
S3I C2I 1.62(2) . ?
S3J C2J 1.64(2) . ?
N1D C6D 1.329(15) . ?
N1D C2D 1.327(16) . ?
N1A C2A 1.360(16) . ?
N1A C6A 1.322(17) . ?
N16E Co1 2.191(11) 1_554 ?
N16E C17E 1.344(17) . ?
N16E C15E 1.316(18) . ?
N9A N8A 1.349(15) . ?
N9A C10A 1.326(18) . ?
N16D Co1 2.202(10) 1_645 ?
N16D C15D 1.338(15) . ?
N16D C17D 1.319(15) . ?
N16A Co2 2.182(12) 1_466 ?
N16A C15A 1.334(16) . ?
N16A C17A 1.345(17) . ?
N12D N11D 1.300(14) . ?
N12D C7D 1.338(16) . ?
N1E C2E 1.323(16) . ?
N1E C6E 1.335(18) . ?
N16C C17C 1.3900 . ?
N16C C15C 1.3900 . ?
C17C H17C 0.9500 . ?
C17C C18C 1.3900 . ?
C18C H18C 0.9500 . ?
C18C C13C 1.3900 . ?
C13C C14C 1.3900 . ?
C13C C10C 1.385(19) . ?
C14C H14C 0.9500 . ?
C14C C15C 1.3900 . ?
C15C H15C 0.9500 . ?
N1I C2I 1.185(19) . ?
N1J C2J 1.123(18) . ?
N12A N11A 1.347(15) . ?
N12A C7A 1.310(18) . ?
N8A C7A 1.322(19) . ?
N1C C2C 1.3900 . ?
N1C C6C 1.3900 . ?
C2C H2C 0.9500 . ?
C2C C3C 1.3900 . ?
C3C H3C 0.9500 . ?
C3C C4C 1.3900 . ?
C4C C5C 1.3900 . ?
C4C C7C 1.37(2) . ?
C5C H5C 0.9500 . ?
C5C C6C 1.3900 . ?
C6C H6C 0.9500 . ?
N11D C10D 1.320(16) . ?
N11A C10A 1.339(18) . ?
N1G C2G 1.17(2) . ?
N1G C2H 1.20(5) . ?
C2A H2A 0.9500 . ?
C2A C3A 1.364(18) . ?
N12E N11E 1.361(16) . ?
N12E C7E 1.325(18) . ?
N8D N9D 1.318(15) . ?
N8D C7D 1.363(17) . ?
C15D H15D 0.9500 . ?
C15D C14D 1.363(17) . ?
N9E N8E 1.301(15) . ?
N9E C10E 1.358(19) . ?
N1F C2F 1.147(17) . ?
C14D H14D 0.9500 . ?
C14D C13D 1.361(17) . ?
C3A H3A 0.9500 . ?
C3A C4A 1.370(18) . ?
N9D C10D 1.347(16) . ?
N11E C10E 1.328(19) . ?
C4D C5D 1.374(17) . ?
C4D C7D 1.466(17) . ?
C4D C3D 1.394(18) . ?
C7E N8E 1.337(18) . ?
C7E C4E 1.476(18) . ?
C5D H5D 0.9500 . ?
C5D C6D 1.392(17) . ?
C15A H15A 0.9500 . ?
C15A C14A 1.388(18) . ?
C17D H17D 0.9500 . ?
C17D C18D 1.360(17) . ?
C13D C10D 1.491(17) . ?
C13D C18D 1.413(17) . ?
C2E H2E 0.9500 . ?
C2E C3E 1.400(17) . ?
C6D H6D 0.9500 . ?
C3E H3E 0.9500 . ?
C3E C4E 1.371(19) . ?
C17E H17E 0.9500 . ?
C17E C18E 1.382(18) . ?
C7A C4A 1.467(19) . ?
C10A C13A 1.495(19) . ?
C4E C5E 1.386(19) . ?
C13A C14A 1.37(2) . ?
C13A C18A 1.40(2) . ?
C18E H18E 0.9500 . ?
C18E C13E 1.356(19) . ?
C14A H14A 0.9500 . ?
C2D H2D 0.9500 . ?
C2D C3D 1.387(19) . ?
C6A H6A 0.9500 . ?
C6A C5A 1.394(18) . ?
C17A H17A 0.9500 . ?
C17A C18A 1.395(18) . ?
C5A H5A 0.9500 . ?
C5A C4A 1.386(19) . ?
C18D H18D 0.9500 . ?
C10E C13E 1.455(19) . ?
C18A H18A 0.9500 . ?
C6E H6E 0.9500 . ?
C6E C5E 1.392(19) . ?
C15E H15E 0.9500 . ?
C15E C14E 1.338(19) . ?
C3D H3D 0.9500 . ?
C13E C14E 1.40(2) . ?
C5E H5E 0.9500 . ?
C14E H14E 0.9500 . ?
C1N C2N 1.3900 . ?
C1N C6N 1.3900 . ?
C1N C7N 1.49(3) . ?
C2N H2N 0.9500 . ?
C2N C3N 1.3900 . ?
C2N C8N 1.54(6) . ?
C3N H3N 0.9500 . ?
C3N C4N 1.3900 . ?
C4N H4N 0.9500 . ?
C4N C5N 1.3900 . ?
C5N H5N 0.9500 . ?
C5N C6N 1.3900 . ?
C6N H6N 0.9500 . ?
C6N C8O 1.49(2) . ?
C10C N11C 1.3900 . ?
C10C N9C 1.3900 . ?
N11C N12C 1.3900 . ?
N12C C7C 1.3900 . ?
C7C N8C 1.3900 . ?
N8C N9C 1.3900 . ?
C1R C2R 1.3900 . ?
C1R C6R 1.3900 . ?
C1R C7R 1.60(3) . ?
C2R C3R 1.3900 . ?
C2R C8R 1.43(3) . ?
C3R H3R 0.9500 . ?
C3R C4R 1.3900 . ?
C4R H4R 0.9500 . ?
C4R C5R 1.3900 . ?
C5R H5R 0.9500 . ?
C5R C6R 1.3900 . ?
C6R H6R 0.9500 . ?
C7N H7NA 0.9800 . ?
C7N H7NB 0.9800 . ?
C7N H7NC 0.9800 . ?
C8R H8RA 0.9800 . ?
C8R H8RB 0.9800 . ?
C8R H8RC 0.9800 . ?
C1L C6L 1.3900 . ?
C1L C2L 1.3900 . ?
C1L C7L 1.36(5) . ?
C6L H6L 0.9500 . ?
C6L C5L 1.3900 . ?
C5L H5L 0.9500 . ?
C5L C4L 1.3900 . ?
C4L H4L 0.9500 . ?
C4L C3L 1.3900 . ?
C3L H3L 0.9500 . ?
C3L C2L 1.3900 . ?
C2L C8L 1.36(4) . ?
C7R H7RA 0.9800 . ?
C7R H7RB 0.9800 . ?
C7R H7RC 0.9800 . ?
C3Q H3Q 0.9500 . ?
C3Q C4Q 1.3900 . ?
C3Q C2Q 1.3900 . ?
C4Q H4Q 0.9500 . ?
C4Q C5Q 1.3900 . ?
C5Q H5Q 0.9500 . ?
C5Q C6Q 1.3900 . ?
C6Q H6Q 0.9500 . ?
C6Q C1Q 1.3900 . ?
C1Q C2Q 1.3900 . ?
C1Q C7Q 1.44(4) . ?
C2Q C8Q 1.52(4) . ?
N16B C17B 1.3900 . ?
N16B C15B 1.3900 . ?
C17B H17B 0.9500 . ?
C17B C18B 1.3900 . ?
C18B H18B 0.9500 . ?
C18B C13B 1.3900 . ?
C13B C14B 1.3900 . ?
C13B C10B 1.367(15) . ?
C14B H14B 0.9500 . ?
C14B C15B 1.3900 . ?
C15B H15B 0.9500 . ?
C7B N8B 1.3900 . ?
C7B N12B 1.3900 . ?
C7B C4B 1.385(16) . ?
N8B N9B 1.3900 . ?
N9B C10B 1.3900 . ?
C10B N11B 1.3900 . ?
N11B N12B 1.3900 . ?
N1B C2B 1.3900 . ?
N1B C6B 1.3900 . ?
C2B H2B 0.9500 . ?
C2B C3B 1.3900 . ?
C3B H3B 0.9500 . ?
C3B C4B 1.3900 . ?
C4B C5B 1.3900 . ?
C5B H5B 0.9500 . ?
C5B C6B 1.3900 . ?
C6B H6B 0.9500 . ?
C8N H8NA 0.9800 . ?
C8N H8NB 0.9800 . ?
C8N H8NC 0.9800 . ?
S3G C2G 1.57(2) . ?
C7T H7T 0.9500 . ?
C7T C5T 1.3900 . ?
C7T C1T 1.3900 . ?
C5T H5T 0.9500 . ?
C5T C4T 1.3900 . ?
C4T H4T 0.9500 . ?
C4T C3T 1.3900 . ?
C3T H3T 0.9500 . ?
C3T C2T 1.3900 . ?
C2T C1T 1.3900 . ?
C2T C9T 1.470(17) . ?
C1T C8T 1.469(17) . ?
C8Q H8QA 0.9800 . ?
C8Q H8QB 0.9800 . ?
C8Q H8QC 0.9800 . ?
C7Q H7QA 0.9800 . ?
C7Q H7QB 0.9800 . ?
C7Q H7QC 0.9800 . ?
C8L H8LA 0.9800 . ?
C8L H8LB 0.9800 . ?
C8L H8LC 0.9800 . ?
C7L H7LA 0.9800 . ?
C7L H7LB 0.9800 . ?
C7L H7LC 0.9800 . ?
C6U H6U 0.9500 . ?
C6U C5U 1.3900 . ?
C6U C1U 1.3900 . ?
C5U H5U 0.9500 . ?
C5U C4U 1.3900 . ?
C4U H4U 0.9500 . ?
C4U C3U 1.3900 . ?
C3U H3U 0.9500 . ?
C3U C2U 1.3900 . ?
C2U C1U 1.3900 . ?
C2U C8U 1.478(17) . ?
C1U C7U 1.38(3) . ?
C8U H8UA 0.9800 . ?
C8U H8UB 0.9800 . ?
C8U H8UC 0.9800 . ?
C7U H7UA 0.9800 . ?
C7U H7UB 0.9800 . ?
C7U H7UC 0.9800 . ?
C9T H9TA 0.9800 . ?
C9T H9TB 0.9800 . ?
C9T H9TC 0.9800 . ?
C8T H8TA 0.9800 . ?
C8T H8TB 0.9800 . ?
C8T H8TC 0.9800 . ?
C0CA H0CA 0.9500 . ?
C0CA C1M 1.3900 . ?
C0CA C5M 1.3900 . ?
C1M C2M 1.3900 . ?
C1M C6M 1.43(3) . ?
C2M C3M 1.3900 . ?
C2M C7M 1.484(18) . ?
C3M H3M 0.9500 . ?
C3M C4M 1.3900 . ?
C4M H4M 0.9500 . ?
C4M C5M 1.3900 . ?
C5M H5M 0.9500 . ?
C1S C6S 1.3900 . ?
C1S C2S 1.3900 . ?
C1S C7S 1.44(3) . ?
C6S H6S 0.9500 . ?
C6S C5S 1.3900 . ?
C5S H5S 0.9500 . ?
C5S C4S 1.3900 . ?
C4S H4S 0.9500 . ?
C4S C3S 1.3900 . ?
C3S H3S 0.9500 . ?
C3S C2S 1.3900 . ?
C2S C8S 1.42(3) . ?
C2V C1V 1.3900 . ?
C2V C3V 1.3900 . ?
C2V C8V 1.482(18) . ?
C1V C6V 1.3900 . ?
C1V C7V 1.50(2) . ?
C6V H6V 0.9500 . ?
C6V C5V 1.3900 . ?
C5V H5V 0.9500 . ?
C5V C4V 1.3900 . ?
C4V H4V 0.9500 . ?
C4V C3V 1.3900 . ?
C3V H3V 0.9500 . ?
C7V H7VA 0.9800 . ?
C7V H7VB 0.9800 . ?
C7V H7VC 0.9800 . ?
C8V H8VA 0.9800 . ?
C8V H8VB 0.9800 . ?
C8V H8VC 0.9800 . ?
C7M H7MA 0.9800 . ?
C7M H7MB 0.9800 . ?
C7M H7MC 0.9800 . ?
C7S H7SA 0.9800 . ?
C7S H7SB 0.9800 . ?
C7S H7SC 0.9800 . ?
C6M H6MA 0.9800 . ?
C6M H6MB 0.9800 . ?
C6M H6MC 0.9800 . ?
C8S H8SA 0.9800 . ?
C8S H8SB 0.9800 . ?
C8S H8SC 0.9800 . ?
C8O H8OA 0.9800 . ?
C8O H8OB 0.9800 . ?
C8O H8OC 0.9800 . ?
S3H C2H 1.45(6) . ?

loop_
_twin_individual_id
_twin_individual_mass_fraction_refined
1 0.631(3)
2 0.369(3)
